data_7708487
loop_
_publ_author_name
'Xing, Tian'
'Prior, Timothy J.'
'Redshaw, Carl'

_publ_section_title
;
 Lead calix[n]arenes (n=4, 6, 8): Structures and ring opening
 homo-/co-polymerization capability for cyclic esters
;
_journal_name_full 'Dalton Transactions'
_journal_paper_doi 10.1039/D1DT02790E
_journal_year 2021
_chemical_formula_moiety 'C176 H206 O20 Pb12, 12(C2 H3 N), 7.5[CH3CN]'
_chemical_formula_sum 'C215 H264.5 N19.5 O20 Pb12'
_chemical_formula_weight 5928.23
_space_group_crystal_system triclinic
_space_group_IT_number 2
_space_group_name_Hall '-P 1'
_space_group_name_H-M_alt 'P -1'
_atom_sites_solution_hydrogens mixed
_atom_sites_solution_primary dual
_audit_creation_date 2021-08-09
_audit_creation_method
;
Olex2 1.3
(compiled 2020.11.12 svn.r5f609507 for OlexSys, GUI svn.r6257)
;
_audit_update_record
;
2021-08-10 deposited with the CCDC.	2021-09-30 downloaded from the CCDC.
;
_cell_angle_alpha 66.654(2)
_cell_angle_beta 73.896(2)
_cell_angle_gamma 89.9500(10)
_cell_formula_units_Z 1
_cell_length_a 18.0913(3)
_cell_length_b 18.1443(3)
_cell_length_c 19.6341(3)
_cell_measurement_reflns_used 45700
_cell_measurement_temperature 100.15
_cell_measurement_theta_max 31.5240
_cell_measurement_theta_min 3.5030
_cell_volume 5641.5(2)
_computing_cell_refinement 'CrysAlisPro 1.171.41.105a (Rigaku OD, 2021)'
_computing_data_collection 'CrysAlisPro 1.171.41.105a (Rigaku OD, 2021)'
_computing_data_reduction 'CrysAlisPro 1.171.41.105a (Rigaku OD, 2021)'
_computing_molecular_graphics 'Olex2 1.3 (Dolomanov et al., 2009)'
_computing_publication_material 'Olex2 1.3 (Dolomanov et al., 2009)'
_computing_structure_refinement 'SHELXL 2018/3 (Sheldrick, 2015)'
_computing_structure_solution 'SHELXT 2018/2 (Sheldrick, 2018)'
_diffrn_ambient_temperature 100.15
_diffrn_detector 'Hybrid Pixel Array Detector'
_diffrn_detector_area_resol_mean 10.0000
_diffrn_detector_type HyPix
_diffrn_measured_fraction_theta_full 0.996
_diffrn_measured_fraction_theta_max 0.996
_diffrn_measurement_details
;
List of Runs (angles in degrees, time in seconds):

  # Type    Start    End  Width  t~exp~   \w     \q     \k     \f   Frames
#--------------------------------------------------------------------------
  1  \w     18.00  79.00   0.50    4.00    --   20.24-127.00  94.00  122
  2  \w    -80.00 -12.00   0.50    4.00    --  -20.71 127.00 170.00  136
  3  \w    -33.00  -5.00   0.50    4.00    --   20.24 116.00-133.42   56
  4  \w    -39.00 -12.00   0.50    4.00    --   20.24 127.00-100.35   54
  5  \w    -37.00 -10.00   0.50    4.00    --   20.24 124.00-124.32   54
  6  \w     22.00 103.00   0.50    4.00    --   20.24  19.00  30.00  162
  7  \w    -33.00  -5.00   0.50    4.00    --   20.24 116.00 108.50   56
  8  \w    -30.00  -2.00   0.50    4.00    --   20.24 112.00 156.26   56
  9  \w    -25.00   4.00   0.50    4.00    --   20.24 103.00-176.34   58
 10  \w    -26.00   3.00   0.50    4.00    --   20.24 104.00-157.38   58
 11  \w     22.00 103.00   0.50    4.00    --   20.24  19.00 120.00  162
 12  \w    -25.00   4.00   0.50    4.00    --   20.24 102.00 -82.80   58
 13  \w    -27.00   2.00   0.50    4.00    --   20.24 105.00 -12.80   58
 14  \w    -40.00 -13.00   0.50    4.00    --   20.24 129.00  18.88   54
 15  \w     22.00  62.00   0.50    4.00    --  -20.71  19.00  30.00   80
 16  \w     22.00  62.00   0.50    4.00    --  -20.71  19.00 120.00   80
 17  \w     22.00  62.00   0.50    4.00    --  -20.71  19.00-180.00   80
 18  \w     22.00  62.00   0.50    4.00    --  -20.71  19.00 -60.00   80
 19  \w     22.00  62.00   0.50    4.00    --  -20.71  19.00 -90.00   80
 20  \w     22.00  62.00   0.50    4.00    --  -20.71  19.00 -30.00   80
 21  \w     22.00  62.00   0.50    4.00    --  -20.71  19.00-150.00   80
 22  \w     22.00  62.00   0.50    4.00    --  -20.71  19.00 150.00   80
 23  \w     22.00  62.00   0.50    4.00    --  -20.71  19.00-120.00   80
 24  \w    -24.00   5.00   0.50    4.00    --   20.24 101.00 -48.09   58
 25  \w    -18.00  53.00   0.50    4.00    --   20.24 -77.00   0.00  142
 26  \w     22.00  62.00   0.50    4.00    --  -20.71  19.00   0.00   80
 27  \w     22.00  62.00   0.50    4.00    --  -20.71  19.00  60.00   80
 28  \w    -64.00 -30.00   0.50    4.00    --  -20.71  98.00 116.90   68
 29  \w     22.00  62.00   0.50    4.00    --  -20.71  19.00  90.00   80
;
_diffrn_measurement_device 'four-circle diffractometer'
_diffrn_measurement_device_type 'ROD, Synergy Custom system, HyPix'
_diffrn_measurement_method '\w scans'
_diffrn_orient_matrix_type 'CrysAlisPro convention (1999,Acta A55,543-557)'
_diffrn_orient_matrix_UB_11 0.0277078000
_diffrn_orient_matrix_UB_12 0.0304619000
_diffrn_orient_matrix_UB_13 -0.0043751000
_diffrn_orient_matrix_UB_21 -0.0302814000
_diffrn_orient_matrix_UB_22 0.0186746000
_diffrn_orient_matrix_UB_23 0.0160796000
_diffrn_orient_matrix_UB_31 0.0025431000
_diffrn_orient_matrix_UB_32 -0.0237563000
_diffrn_orient_matrix_UB_33 0.0377571000
_diffrn_radiation_monochromator mirror
_diffrn_radiation_probe x-ray
_diffrn_radiation_type 'Mo K\a'
_diffrn_radiation_wavelength 0.71075
_diffrn_reflns_av_R_equivalents 0.0701
_diffrn_reflns_av_unetI/netI 0.0496
_diffrn_reflns_Laue_measured_fraction_full 0.996
_diffrn_reflns_Laue_measured_fraction_max 0.996
_diffrn_reflns_limit_h_max 22
_diffrn_reflns_limit_h_min -22
_diffrn_reflns_limit_k_max 22
_diffrn_reflns_limit_k_min -22
_diffrn_reflns_limit_l_max 23
_diffrn_reflns_limit_l_min -23
_diffrn_reflns_number 107191
_diffrn_reflns_point_group_measured_fraction_full 0.996
_diffrn_reflns_point_group_measured_fraction_max 0.996
_diffrn_reflns_theta_full 25.242
_diffrn_reflns_theta_max 25.682
_diffrn_reflns_theta_min 3.386
_diffrn_source 'Rotating-anode X-ray tube'
_diffrn_source_type 'Rigaku (Mo) X-ray Source'
_exptl_absorpt_coefficient_mu 8.978
_exptl_absorpt_correction_T_max 1.00000
_exptl_absorpt_correction_T_min 0.72009
_exptl_absorpt_correction_type multi-scan
_exptl_absorpt_process_details
;
CrysAlisPro 1.171.41.105a (Rigaku Oxford Diffraction, 2021)
Empirical absorption correction using spherical harmonics,
implemented in SCALE3 ABSPACK scaling algorithm.
;
_exptl_crystal_colour colourless
_exptl_crystal_colour_primary colourless
_exptl_crystal_density_diffrn 1.745
_exptl_crystal_description prism
_exptl_crystal_F_000 2835
_exptl_crystal_size_max 0.12
_exptl_crystal_size_mid 0.08
_exptl_crystal_size_min 0.06
_refine_diff_density_max 5.457
_refine_diff_density_min -3.099
_refine_diff_density_rms 0.313
_refine_ls_extinction_method none
_refine_ls_goodness_of_fit_ref 1.041
_refine_ls_hydrogen_treatment mixed
_refine_ls_matrix_type full
_refine_ls_number_parameters 1101
_refine_ls_number_reflns 21322
_refine_ls_number_restraints 995
_refine_ls_restrained_S_all 1.020
_refine_ls_R_factor_all 0.0713
_refine_ls_R_factor_gt 0.0571
_refine_ls_shift/su_max 0.001
_refine_ls_shift/su_mean 0.000
_refine_ls_structure_factor_coef Fsqd
_refine_ls_weighting_details 'w=1/[\s^2^(Fo^2^)+(0.1065P)^2^+33.6877P] where P=(Fo^2^+2Fc^2^)/3'
_refine_ls_weighting_scheme calc
_refine_ls_wR_factor_gt 0.1533
_refine_ls_wR_factor_ref 0.1623
_reflns_Friedel_coverage 0.000
_reflns_number_gt 17119
_reflns_number_total 21322
_reflns_threshold_expression 'I > 2\s(I)'
_cod_data_source_file d1dt02790e2.cif
_cod_data_source_block 2021ncs0341s
_cod_original_cell_volume 5641.51(18)
_cod_original_formula_sum 'C215 H264.50 N19.50 O20 Pb12'
_cod_database_code 7708487
_shelx_shelxl_version_number 2018/3
_chemical_oxdiff_formula 'C80 H80 O8 Pb (NSi2C6H16)2'
_chemical_oxdiff_usercomment '[8]distilled Pb'
_shelx_space_group_comment
;
The symmetry employed for this shelxl refinement is uniquely defined
by the following loop, which should always be used as a source of
symmetry information in preference to the above space-group names.
They are only intended as comments.
;
_shelx_estimated_absorpt_t_max 0.615
_shelx_estimated_absorpt_t_min 0.412
_reflns_odcompleteness_completeness 99.60
_reflns_odcompleteness_iscentric 1
_reflns_odcompleteness_theta 28.64
_olex2_refinement_description
;
1. Fixed Uiso
 At 1.2 times of:
  All C(H) groups, All C(H,H) groups
 At 1.5 times of:
  All C(H,H,H) groups
2. Restrained distances
 C62-C63 \\sim C62-C63A
 with sigma of 0.02
 C63-C64 \\sim C64-C65 \\sim C63A-C64A \\sim C64A-C65A
 with sigma of 0.04
 C62-C64 \\sim C62-C64A
 with sigma of 0.02
 C62-C65 \\sim C62-C65A
 with sigma of 0.02
 C62-C63 \\sim C62-C64 \\sim C62-C65 \\sim C62-C63A \\sim C62-C64A \\sim
C62-C65A \\sim C62-C59
 with sigma of 0.02
3. Uiso/Uaniso restraints and constraints
C63A \\sim C63: within 2A with sigma of 0.04 and sigma for terminal atoms of
0.08 within 2A
C65 \\sim C65A: within 2A with sigma of 0.04 and sigma for terminal atoms of
0.08 within 2A
C64A \\sim C64: within 2A with sigma of 0.04 and sigma for terminal atoms of
0.08 within 2A
Uanis(C52) \\sim Ueq, Uanis(C34) \\sim Ueq, Uanis(C45) \\sim Ueq: with sigma of
0.0001 and sigma for terminal atoms of 0.0002
4. Rigid body (RIGU) restrains
 C51, Pb4, O5, O9, O10, O4, Pb2, Pb1, Pb5, C45, Pb3, C56, O3, O1, O8, O7, C50,
 C46, O2, C61, C57, C67, C1, C12, C23, C49, C44, C47, C55, C78, C60, C66, C58,
 C68, C72, C6, C2, C17, C13, C24, C28, C48, C35, C83, C79, C59, C69, C77, C71,
 C88, C5, C3, C11, C16, C22, C14, C33, C25, C27, C36, C34, C82, C80, C62, C70,
 C4, C15, C39, C26, C52, C54, C53, C37, O6, C81, C63, C64, C65, C63A, C64A,
 C65A, C73, C7, C18, C38, C29, C40, Pb6, C84, C75, C76, C74, C9, C8, C10, C20,
 C21, C19, C32, C30, C31, C41, C43, C42, C87, C86, C85
 with sigma for 1-2 distances of 0.004 and sigma for 1-3 distances of 0.004
 C51, C53, C54, C52
 with sigma for 1-2 distances of 0.001 and sigma for 1-3 distances of 0.001
5. Others
 Sof(C63A)=Sof(H63D)=Sof(H63E)=Sof(H63F)=Sof(C64A)=Sof(H64D)=Sof(H64E)=
 Sof(H64F)=Sof(C65A)=Sof(H65D)=Sof(H65E)=Sof(H65F)=1-FVAR(1)
 Sof(C63)=Sof(H63A)=Sof(H63B)=Sof(H63C)=Sof(C64)=Sof(H64A)=Sof(H64B)=Sof(H64C)=
 Sof(C65)=Sof(H65A)=Sof(H65B)=Sof(H65C)=FVAR(1)
6.a Secondary CH2 refined with riding coordinates:
 C11(H11A,H11B), C33(H33A,H33B), C55(H55A,H55B), C88(H88A,H88B), C22(H22A,
 H22B), C66(H66A,H66B), C77(H77A,H77B), C44(H44A,H44B)
6.b Me refined with riding coordinates:
 C87(H87A,H87B,H87C), C32(H32A,H32B,H32C), C9(H9A,H9B,H9C), C52(H52A,H52B,
 H52C), C86(H86A,H86B,H86C), C30(H30A,H30B,H30C), C75(H75A,H75B,H75C), C76(H76A,
 H76B,H76C), C85(H85A,H85B,H85C), C20(H20A,H20B,H20C), C8(H8A,H8B,H8C),
 C74(H74A,H74B,H74C), C54(H54A,H54B,H54C), C10(H10A,H10B,H10C), C31(H31A,H31B,
 H31C), C21(H21A,H21B,H21C), C19(H19A,H19B,H19C), C53(H53A,H53B,H53C), C41(H41A,
 H41B,H41C), C43(H43A,H43B,H43C), C42(H42A,H42B,H42C), C63(H63A,H63B,H63C),
 C64(H64A,H64B,H64C), C65(H65A,H65B,H65C), C63A(H63D,H63E,H63F), C64A(H64D,H64E,
 H64F), C65A(H65D,H65E,H65F)
6.c Aromatic/amide H refined with riding coordinates:
 C47(H47), C3(H3), C60(H60), C16(H16), C71(H71), C14(H14), C49(H49), C80(H80),
 C25(H25), C5(H5), C27(H27), C38(H38), C82(H82), C36(H36)
6.d Idealised Me refined as rotating group:
 C99(H99A,H99B,H99C), C93(H93A,H93B,H93C), C97(H97A,H97B,H97C), C95(H95A,H95B,
 H95C), C91(H91A,H91B,H91C), C101(H10D,H10E,H10F)
;
_smtbx_masks_special_details
;
A solvent mask was calculated and 160 electrons were 
found in a volume of 1145\%A^3^ in 2 voids per unit cell. 
This is consistent with the presence of 
3[CH3CN], 0.75[CH3CN] per Unit Cell 
which account for 165 electrons 
per unit cell.
;
_smtbx_masks_void_probe_radius 1.2
_smtbx_masks_void_truncation_radius 1.2
_olex2_submission_special_instructions 'No special instructions were received'
_oxdiff_exptl_absorpt_empirical_details
;
Empirical correction (ABSPACK) includes:
- Absorption correction using spherical harmonics
- Frame scaling
- Detector area scaling
;
_oxdiff_exptl_absorpt_empirical_full_max 2.423
_oxdiff_exptl_absorpt_empirical_full_min 0.573

loop_
_space_group_symop_operation_xyz
'x, y, z'
'-x, -y, -z'

loop_
_atom_site_label
_atom_site_type_symbol
_atom_site_fract_x
_atom_site_fract_y
_atom_site_fract_z
_atom_site_U_iso_or_equiv
_atom_site_adp_type
_atom_site_occupancy
_atom_site_site_symmetry_order
_atom_site_calc_flag
_atom_site_refinement_flags_posn
_atom_site_refinement_flags_adp
_atom_site_refinement_flags_occupancy
_atom_site_disorder_assembly
_atom_site_disorder_group
Pb4 Pb 0.42841(2) 0.62033(2) 0.59544(2) 0.01671(10) Uani 1 1 d . . . . .
Pb2 Pb 0.40670(2) 0.67312(2) 0.76236(2) 0.01808(10) Uani 1 1 d . . . . .
Pb6 Pb 0.41873(2) 0.52019(2) 0.44611(2) 0.01838(10) Uani 1 1 d . . . . .
Pb1 Pb 0.56917(2) 0.55690(2) 0.70692(2) 0.01815(10) Uani 1 1 d . . . . .
Pb5 Pb 0.64579(2) 0.68842(2) 0.49557(2) 0.01777(10) Uani 1 1 d . . . . .
Pb3 Pb 0.34287(2) 0.46998(2) 0.80744(2) 0.02006(10) Uani 1 1 d . . . . .
O10 O 0.5548(4) 0.5848(4) 0.5877(4) 0.0172(13) Uani 1 1 d . . . . .
O9 O 0.4363(4) 0.5739(4) 0.7221(4) 0.0192(14) Uani 1 1 d . . . . .
O6 O 0.5641(4) 0.5614(4) 0.4356(4) 0.0197(14) Uani 1 1 d . . . . .
O5 O 0.5172(4) 0.7301(4) 0.5120(4) 0.0185(14) Uani 1 1 d . . . . .
O8 O 0.6725(4) 0.6596(4) 0.6085(4) 0.0197(14) Uani 1 1 d . . . . .
O2 O 0.3824(4) 0.4779(4) 0.9005(4) 0.0241(15) Uani 1 1 d . . . . .
O7 O 0.6957(4) 0.5635(4) 0.5068(4) 0.0224(14) Uani 1 1 d . . . . .
C34 C 0.6130(6) 0.6265(6) 0.3736(6) 0.0239(15) Uani 1 1 d . U . . .
C56 C 0.3510(6) 0.7877(5) 0.6293(5) 0.0181(17) Uani 1 1 d . . . . .
C1 C 0.5858(6) 0.6890(5) 0.7738(5) 0.0186(19) Uani 1 1 d . . . . .
C11 C 0.6709(6) 0.7984(6) 0.6466(6) 0.023(2) Uani 1 1 d . . . . .
H11A H 0.681250 0.857232 0.631221 0.027 Uiso 1 1 calc R U . . .
H11B H 0.630577 0.789046 0.624621 0.027 Uiso 1 1 calc R U . . .
C33 C 0.7269(6) 0.5402(6) 0.3692(6) 0.0215(19) Uani 1 1 d . . . . .
H33A H 0.687309 0.496605 0.411635 0.026 Uiso 1 1 calc R U . . .
H33B H 0.747955 0.522337 0.326845 0.026 Uiso 1 1 calc R U . . .
C39 C 0.6889(7) 0.6165(6) 0.3388(6) 0.025(2) Uani 1 1 d . . . . .
C23 C 0.7717(6) 0.5673(6) 0.4690(6) 0.0206(18) Uani 1 1 d . . . . .
C55 C 0.4816(6) 0.8689(5) 0.5472(5) 0.0160(18) Uani 1 1 d . . . . .
H55A H 0.509292 0.919391 0.540842 0.019 Uiso 1 1 calc R U . . .
H55B H 0.504187 0.822563 0.578453 0.019 Uiso 1 1 calc R U . . .
C12 C 0.7420(6) 0.6944(6) 0.6021(5) 0.0187(18) Uani 1 1 d . . . . .
C83 C 0.2959(6) 0.5468(6) 0.9663(5) 0.0211(18) Uani 1 1 d . . . . .
C6 C 0.5716(6) 0.6410(6) 0.8535(5) 0.0204(19) Uani 1 1 d . . . . .
C68 C 0.1849(6) 0.5721(6) 0.9101(6) 0.0234(19) Uani 1 1 d . . . . .
C50 C 0.4988(6) 0.7958(5) 0.3867(5) 0.0183(19) Uani 1 1 d . . . . .
C88 C 0.5168(6) 0.5647(6) 0.8967(5) 0.0206(19) Uani 1 1 d . . . . .
H88A H 0.536688 0.526483 0.937829 0.025 Uiso 1 1 calc R U . . .
H88B H 0.515429 0.539826 0.860317 0.025 Uiso 1 1 calc R U . . .
C67 C 0.2202(6) 0.6063(6) 0.8295(6) 0.0214(18) Uani 1 1 d . . . . .
C17 C 0.7459(6) 0.7655(5) 0.6161(5) 0.0173(17) Uani 1 1 d . . . . .
C2 C 0.6442(6) 0.7541(5) 0.7339(5) 0.0165(17) Uani 1 1 d . . . . .
C47 C 0.4844(6) 0.9389(6) 0.4052(6) 0.023(2) Uani 1 1 d . . . . .
H47 H 0.477795 0.987607 0.412335 0.028 Uiso 1 1 calc R U . . .
C46 C 0.4910(6) 0.8687(6) 0.4678(5) 0.021(2) Uani 1 1 d . . . . .
C78 C 0.3701(6) 0.5308(6) 0.9335(5) 0.0189(18) Uani 1 1 d . . . . .
C69 C 0.1194(6) 0.6036(7) 0.9418(6) 0.028(2) Uani 1 1 d . . . . .
C79 C 0.4357(6) 0.5765(6) 0.9334(5) 0.0212(18) Uani 1 1 d . . . . .
C22 C 0.8066(6) 0.5780(6) 0.5811(6) 0.022(2) Uani 1 1 d . . . . .
H22A H 0.753272 0.549782 0.609233 0.027 Uiso 1 1 calc R U . . .
H22B H 0.841073 0.545549 0.609669 0.027 Uiso 1 1 calc R U . . .
C61 C 0.3953(6) 0.8629(6) 0.5891(6) 0.0210(19) Uani 1 1 d . . . . .
C57 C 0.2705(6) 0.7810(6) 0.6582(5) 0.0216(19) Uani 1 1 d . . . . .
C35 C 0.5883(6) 0.7010(6) 0.3430(5) 0.0198(18) Uani 1 1 d . . . . .
C3 C 0.6802(6) 0.7799(6) 0.7763(5) 0.0189(19) Uani 1 1 d . . . . .
H3 H 0.716873 0.827181 0.749938 0.023 Uiso 1 1 calc R U . . .
C13 C 0.8088(6) 0.6596(6) 0.5864(5) 0.0191(18) Uani 1 1 d . . . . .
C72 C 0.1852(6) 0.6667(6) 0.7821(6) 0.0207(19) Uani 1 1 d . . . . .
C66 C 0.2184(6) 0.7005(5) 0.6941(5) 0.0192(19) Uani 1 1 d . . . . .
H66A H 0.174994 0.707936 0.671379 0.023 Uiso 1 1 calc R U . . .
H66B H 0.248654 0.660420 0.679966 0.023 Uiso 1 1 calc R U . . .
C4 C 0.6631(6) 0.7373(6) 0.8571(6) 0.0204(18) Uani 1 1 d . . . . .
C24 C 0.7916(6) 0.5543(6) 0.3994(6) 0.024(2) Uani 1 1 d . . . . .
C48 C 0.4872(6) 0.9395(6) 0.3350(6) 0.021(2) Uani 1 1 d . . . . .
C59 C 0.2795(6) 0.9283(5) 0.6184(6) 0.022(2) Uani 1 1 d D . . . .
C70 C 0.0858(6) 0.6657(6) 0.8957(6) 0.0228(19) Uani 1 1 d . . . . .
C26 C 0.9278(6) 0.5796(6) 0.3849(6) 0.026(2) Uani 1 1 d . . . . .
C58 C 0.2359(6) 0.8519(6) 0.6518(5) 0.021(2) Uani 1 1 d . . . . .
C60 C 0.3605(6) 0.9327(6) 0.5864(6) 0.022(2) Uani 1 1 d . . . . .
H60 H 0.391753 0.983532 0.562722 0.027 Uiso 1 1 calc R U . . .
C73 C 0.0132(6) 0.6951(6) 0.9329(6) 0.027(2) Uani 1 1 d . . . . .
N2 N 0.1657(6) 0.4257(7) 0.8309(7) 0.047(3) Uani 1 1 d . . . . .
C16 C 0.8180(6) 0.8006(6) 0.6079(5) 0.0232(19) Uani 1 1 d . . . . .
H16 H 0.820640 0.849344 0.614734 0.028 Uiso 1 1 calc R U . . .
C71 C 0.1190(6) 0.6958(6) 0.8153(6) 0.024(2) Uani 1 1 d . . . . .
H71 H 0.096508 0.736789 0.782311 0.029 Uiso 1 1 calc R U . . .
N1 N 0.3080(8) 0.6709(8) 0.4928(7) 0.061(4) Uani 1 1 d . . . . .
C14 C 0.8802(6) 0.6959(6) 0.5793(6) 0.025(2) Uani 1 1 d . . . . .
H14 H 0.925777 0.671871 0.566947 0.030 Uiso 1 1 calc R U . . .
C84 C 0.3398(7) 0.6849(7) 1.0618(7) 0.032(2) Uani 1 1 d . . . . .
C77 C 0.2235(6) 0.5086(6) 0.9628(6) 0.023(2) Uani 1 1 d . . . . .
H77A H 0.186604 0.481998 1.015889 0.027 Uiso 1 1 calc R U . . .
H77B H 0.237188 0.466603 0.942724 0.027 Uiso 1 1 calc R U . . .
C28 C 0.8297(6) 0.5767(6) 0.5003(6) 0.0198(18) Uani 1 1 d . . . . .
C62 C 0.2418(6) 1.0028(6) 0.6219(5) 0.032(3) Uiso 1 1 d D . . . .
C49 C 0.4924(6) 0.8659(6) 0.3274(5) 0.021(2) Uani 1 1 d . . . . .
H49 H 0.491394 0.864464 0.279765 0.025 Uiso 1 1 calc R U . . .
C92 C 0.1142(7) 0.4614(7) 0.8315(6) 0.032(3) Uani 1 1 d . . . . .
C7 C 0.7019(7) 0.7650(7) 0.9052(6) 0.028(2) Uani 1 1 d . . . . .
C80 C 0.4217(6) 0.6246(6) 0.9727(5) 0.0220(19) Uani 1 1 d . . . . .
H80 H 0.465149 0.653334 0.973426 0.026 Uiso 1 1 calc R U . . .
C81 C 0.3475(6) 0.6348(6) 1.0123(5) 0.0217(19) Uani 1 1 d . . . . .
C87 C 0.3803(8) 0.7703(8) 1.0128(7) 0.046(3) Uani 1 1 d . . . . .
H87A H 0.435024 0.768546 0.988384 0.069 Uiso 1 1 calc R U . . .
H87B H 0.355686 0.797934 0.972290 0.069 Uiso 1 1 calc R U . . .
H87C H 0.376292 0.799714 1.045841 0.069 Uiso 1 1 calc R U . . .
C25 C 0.8680(6) 0.5634(6) 0.3593(6) 0.025(2) Uani 1 1 d . . . . .
H25 H 0.881138 0.558334 0.311100 0.030 Uiso 1 1 calc R U . . .
C5 C 0.6131(6) 0.6666(6) 0.8932(6) 0.023(2) Uani 1 1 d . . . . .
H5 H 0.606280 0.633883 0.946654 0.028 Uiso 1 1 calc R U . . .
C99 C 0.2739(8) 0.8003(8) 0.8472(7) 0.044(3) Uani 1 1 d . . . . .
H99A H 0.302904 0.837249 0.793857 0.066 Uiso 1 1 calc R U . . .
H99B H 0.234877 0.763804 0.845983 0.066 Uiso 1 1 calc R U . . .
H99C H 0.309699 0.768523 0.873149 0.066 Uiso 1 1 calc R U . . .
C32 C 1.0692(7) 0.6105(8) 0.3708(7) 0.036(3) Uani 1 1 d . . . . .
H32A H 1.059883 0.662544 0.373801 0.055 Uiso 1 1 calc R U . . .
H32B H 1.061804 0.568487 0.423197 0.055 Uiso 1 1 calc R U . . .
H32C H 1.122357 0.614604 0.338320 0.055 Uiso 1 1 calc R U . . .
C18 C 0.9632(7) 0.8087(7) 0.5853(8) 0.037(2) Uani 1 1 d . . . . .
C27 C 0.9063(6) 0.5836(6) 0.4575(6) 0.025(2) Uani 1 1 d . . . . .
H27 H 0.945855 0.591354 0.478213 0.030 Uiso 1 1 calc R U . . .
C9 C 0.7473(7) 0.7009(7) 0.9455(7) 0.037(3) Uani 1 1 d . . . . .
H9A H 0.788696 0.691694 0.906403 0.056 Uiso 1 1 calc R U . . .
H9B H 0.769955 0.718957 0.976960 0.056 Uiso 1 1 calc R U . . .
H9C H 0.712537 0.650457 0.979140 0.056 Uiso 1 1 calc R U . . .
C38 C 0.7367(6) 0.6804(6) 0.2731(6) 0.025(2) Uani 1 1 d . . . . .
H38 H 0.787796 0.672515 0.249707 0.030 Uiso 1 1 calc R U . . .
C93 C 0.0496(7) 0.5103(8) 0.8296(7) 0.038(3) Uani 1 1 d . . . . .
H93A H 0.058278 0.551683 0.776633 0.057 Uiso 1 1 calc R U . . .
H93B H 0.046184 0.536479 0.865271 0.057 Uiso 1 1 calc R U . . .
H93C H 0.001100 0.475342 0.845595 0.057 Uiso 1 1 calc R U . . .
C29 C 1.0129(7) 0.5890(7) 0.3355(7) 0.032(2) Uani 1 1 d . . . . .
C52 C 0.4894(7) 1.0926(7) 0.2805(7) 0.035(2) Uani 1 1 d . U . . .
H52A H 0.444626 1.086689 0.324855 0.052 Uiso 1 1 calc R U . . .
H52B H 0.537302 1.098323 0.292994 0.052 Uiso 1 1 calc R U . . .
H52C H 0.487986 1.140660 0.234782 0.052 Uiso 1 1 calc R U . . .
C86 C 0.2542(7) 0.6878(8) 1.0999(7) 0.041(3) Uani 1 1 d . . . . .
H86A H 0.227935 0.632537 1.131692 0.061 Uiso 1 1 calc R U . . .
H86B H 0.250222 0.717212 1.132976 0.061 Uiso 1 1 calc R U . . .
H86C H 0.229616 0.715432 1.059426 0.061 Uiso 1 1 calc R U . . .
C30 C 1.0241(7) 0.6564(8) 0.2541(7) 0.041(3) Uani 1 1 d . . . . .
H30A H 0.987772 0.643015 0.230586 0.061 Uiso 1 1 calc R U . . .
H30B H 1.014172 0.707740 0.258433 0.061 Uiso 1 1 calc R U . . .
H30C H 1.077348 0.661523 0.221321 0.061 Uiso 1 1 calc R U . . .
C75 C 0.0247(8) 0.7145(8) 0.9986(7) 0.039(3) Uani 1 1 d . . . . .
H75A H -0.022384 0.733337 1.022128 0.059 Uiso 1 1 calc R U . . .
H75B H 0.035183 0.665765 1.038236 0.059 Uiso 1 1 calc R U . . .
H75C H 0.068552 0.756942 0.977575 0.059 Uiso 1 1 calc R U . . .
C82 C 0.2862(6) 0.5967(6) 1.0058(5) 0.0224(19) Uani 1 1 d . . . . .
H82 H 0.235122 0.604714 1.029112 0.027 Uiso 1 1 calc R U . . .
C51 C 0.4867(7) 1.0196(7) 0.2637(6) 0.0330(19) Uani 1 1 d . . . . .
C97 C 0.2770(9) 0.8663(8) 0.4551(7) 0.046(3) Uani 1 1 d . . . . .
H97A H 0.282291 0.836064 0.422677 0.069 Uiso 1 1 calc R U . . .
H97B H 0.243015 0.833080 0.507632 0.069 Uiso 1 1 calc R U . . .
H97C H 0.328150 0.880084 0.457886 0.069 Uiso 1 1 calc R U . . .
C37 C 0.7112(6) 0.7550(6) 0.2412(6) 0.025(2) Uani 1 1 d . . . . .
C76 C -0.0068(8) 0.7716(8) 0.8735(7) 0.048(3) Uani 1 1 d . . . . .
H76A H -0.053665 0.788699 0.899358 0.071 Uiso 1 1 calc R U . . .
H76B H 0.036391 0.814918 0.851527 0.071 Uiso 1 1 calc R U . . .
H76C H -0.015772 0.759744 0.831640 0.071 Uiso 1 1 calc R U . . .
C36 C 0.6380(6) 0.7642(6) 0.2786(6) 0.025(2) Uani 1 1 d . . . . .
H36 H 0.620406 0.815707 0.259862 0.030 Uiso 1 1 calc R U . . .
N3 N 0.3256(10) 0.6121(9) 0.3304(8) 0.070(4) Uani 1 1 d . . . . .
C85 C 0.3763(8) 0.6420(9) 1.1278(6) 0.046(3) Uani 1 1 d . . . . .
H85A H 0.349919 0.586777 1.159433 0.069 Uiso 1 1 calc R U . . .
H85B H 0.431454 0.640142 1.105212 0.069 Uiso 1 1 calc R U . . .
H85C H 0.370581 0.671890 1.160671 0.069 Uiso 1 1 calc R U . . .
C40 C 0.7639(7) 0.8226(8) 0.1659(7) 0.041(3) Uani 1 1 d . . . . .
C20 C 1.0302(8) 0.7595(8) 0.5739(9) 0.051(3) Uani 1 1 d . . . . .
H20A H 1.018638 0.706301 0.617898 0.077 Uiso 1 1 calc R U . . .
H20B H 1.037188 0.752601 0.525561 0.077 Uiso 1 1 calc R U . . .
H20C H 1.077789 0.787908 0.570959 0.077 Uiso 1 1 calc R U . . .
C8 C 0.7567(8) 0.8441(7) 0.8541(7) 0.038(3) Uani 1 1 d . . . . .
H8A H 0.798084 0.835695 0.814445 0.057 Uiso 1 1 calc R U . . .
H8B H 0.727583 0.886531 0.828755 0.057 Uiso 1 1 calc R U . . .
H8C H 0.779484 0.860413 0.886614 0.057 Uiso 1 1 calc R U . . .
C15 C 0.8857(6) 0.7680(6) 0.5902(6) 0.024(2) Uani 1 1 d . . . . .
C74 C -0.0568(7) 0.6296(7) 0.9669(7) 0.034(2) Uani 1 1 d . . . . .
H74A H -0.103040 0.649378 0.990679 0.051 Uiso 1 1 calc R U . . .
H74B H -0.065389 0.617196 0.925298 0.051 Uiso 1 1 calc R U . . .
H74C H -0.046624 0.580625 1.006540 0.051 Uiso 1 1 calc R U . . .
C54 C 0.5571(9) 1.0295(7) 0.1943(7) 0.047(3) Uani 1 1 d . . . . .
H54A H 0.555734 0.981741 0.182842 0.070 Uiso 1 1 calc R U . . .
H54B H 0.555514 1.077771 0.148710 0.070 Uiso 1 1 calc R U . . .
H54C H 0.604830 1.035434 0.206922 0.070 Uiso 1 1 calc R U . . .
O3 O 0.2875(4) 0.5844(4) 0.7975(4) 0.0206(14) Uani 1 1 d . . . . .
C96 C 0.2423(10) 0.9432(9) 0.4199(9) 0.056(4) Uani 1 1 d . . . . .
C90 C 0.2466(10) 0.6529(8) 0.4964(8) 0.046(3) Uani 1 1 d . . . . .
C10 C 0.6388(7) 0.7783(8) 0.9656(7) 0.039(3) Uani 1 1 d . . . . .
H10A H 0.608999 0.819880 0.940126 0.059 Uiso 1 1 calc R U . . .
H10B H 0.604436 0.727681 0.999259 0.059 Uiso 1 1 calc R U . . .
H10C H 0.661854 0.796180 0.997079 0.059 Uiso 1 1 calc R U . . .
C31 C 1.0283(7) 0.5074(7) 0.3313(7) 0.038(3) Uani 1 1 d . . . . .
H31A H 0.992046 0.492773 0.308385 0.057 Uiso 1 1 calc R U . . .
H31B H 1.081605 0.511759 0.298886 0.057 Uiso 1 1 calc R U . . .
H31C H 1.021052 0.465642 0.383764 0.057 Uiso 1 1 calc R U . . .
C21 C 0.9544(8) 0.8209(12) 0.6588(10) 0.070(5) Uani 1 1 d . . . . .
H21A H 0.942394 0.768231 0.703484 0.106 Uiso 1 1 calc R U . . .
H21B H 1.002852 0.848764 0.654743 0.106 Uiso 1 1 calc R U . . .
H21C H 0.912210 0.853654 0.665862 0.106 Uiso 1 1 calc R U . . .
N6 N 0.9817(10) 0.8771(11) 0.2581(11) 0.095(5) Uani 1 1 d . . . . .
C19 C 0.9813(8) 0.8890(8) 0.5184(10) 0.066(4) Uani 1 1 d . . . . .
H19A H 0.987214 0.881933 0.470337 0.099 Uiso 1 1 calc R U . . .
H19B H 0.939066 0.921538 0.525962 0.099 Uiso 1 1 calc R U . . .
H19C H 1.029708 0.916647 0.514844 0.099 Uiso 1 1 calc R U . . .
C94 C 0.3155(10) 0.6745(14) 0.3107(9) 0.068(5) Uani 1 1 d . . . . .
C100 C 0.9330(11) 0.8341(11) 0.3099(10) 0.070(5) Uani 1 1 d . . . . .
C98 C 0.2359(9) 0.8466(8) 0.8894(7) 0.044(3) Uani 1 1 d . . . . .
C53 C 0.4129(9) 1.0154(9) 0.2407(9) 0.057(3) Uani 1 1 d . . . . .
H53A H 0.409572 0.967787 0.229254 0.085 Uiso 1 1 calc R U . . .
H53B H 0.367394 1.011262 0.283681 0.085 Uiso 1 1 calc R U . . .
H53C H 0.414580 1.064335 0.194427 0.085 Uiso 1 1 calc R U . . .
C95 C 0.3057(13) 0.7659(13) 0.2842(12) 0.097(7) Uani 1 1 d . . . . .
H95A H 0.333420 0.794937 0.228663 0.145 Uiso 1 1 calc R U . . .
H95B H 0.326887 0.787949 0.314030 0.145 Uiso 1 1 calc R U . . .
H95C H 0.250482 0.772448 0.293239 0.145 Uiso 1 1 calc R U . . .
C91 C 0.1673(9) 0.6367(8) 0.4984(10) 0.059(4) Uani 1 1 d . . . . .
H91A H 0.151997 0.685610 0.463230 0.088 Uiso 1 1 calc R U . . .
H91B H 0.132785 0.620586 0.551472 0.088 Uiso 1 1 calc R U . . .
H91C H 0.163634 0.592954 0.481667 0.088 Uiso 1 1 calc R U . . .
C101 C 0.8676(12) 0.7797(9) 0.3709(9) 0.088(7) Uani 1 1 d . . . . .
H10D H 0.819330 0.799455 0.361544 0.132 Uiso 1 1 calc R U . . .
H10E H 0.869158 0.777053 0.421272 0.132 Uiso 1 1 calc R U . . .
H10F H 0.869844 0.725565 0.371190 0.132 Uiso 1 1 calc R U . . .
N5 N 0.2091(9) 0.8833(8) 0.9224(8) 0.071(4) Uani 1 1 d . . . . .
C41 C 0.7270(11) 0.8989(10) 0.1416(10) 0.083(6) Uani 1 1 d . . . . .
H41A H 0.675330 0.886749 0.139005 0.125 Uiso 1 1 calc R U . . .
H41B H 0.722414 0.922289 0.179588 0.125 Uiso 1 1 calc R U . . .
H41C H 0.759113 0.937539 0.090296 0.125 Uiso 1 1 calc R U . . .
N4 N 0.2152(11) 1.0040(9) 0.3932(11) 0.098(6) Uani 1 1 d . . . . .
C43 C 0.8418(11) 0.8361(14) 0.1711(13) 0.131(10) Uani 1 1 d . . . . .
H43A H 0.863476 0.784631 0.187131 0.196 Uiso 1 1 calc R U . . .
H43B H 0.875371 0.874052 0.120136 0.196 Uiso 1 1 calc R U . . .
H43C H 0.838672 0.858802 0.209428 0.196 Uiso 1 1 calc R U . . .
C42 C 0.7728(16) 0.7974(12) 0.1003(9) 0.123(9) Uani 1 1 d . . . . .
H42A H 0.721711 0.787853 0.095240 0.184 Uiso 1 1 calc R U . . .
H42B H 0.805219 0.840351 0.051760 0.184 Uiso 1 1 calc R U . . .
H42C H 0.797485 0.747613 0.110906 0.184 Uiso 1 1 calc R U . . .
C63 C 0.2044(13) 0.9909(15) 0.7049(9) 0.041(6) Uiso 0.543(19) 1 d D U P A 1
H63A H 0.170293 0.939445 0.733245 0.062 Uiso 0.543(19) 1 calc R U P A 1
H63B H 0.244709 0.990048 0.729747 0.062 Uiso 0.543(19) 1 calc R U P A 1
H63C H 0.173971 1.035372 0.705777 0.062 Uiso 0.543(19) 1 calc R U P A 1
C64 C 0.1752(11) 1.0100(14) 0.5851(12) 0.044(6) Uiso 0.543(19) 1 d D U P A 1
H64A H 0.196652 1.017880 0.530742 0.066 Uiso 0.543(19) 1 calc R U P A 1
H64B H 0.138523 0.960391 0.613947 0.066 Uiso 0.543(19) 1 calc R U P A 1
H64C H 0.148386 1.056281 0.587428 0.066 Uiso 0.543(19) 1 calc R U P A 1
O4 O 0.3861(4) 0.7190(4) 0.6434(4) 0.0205(14) Uani 1 1 d . . . . .
C45 C 0.5021(6) 0.7984(6) 0.4565(5) 0.0168(14) Uani 1 1 d . U . . .
C44 C 0.5049(6) 0.7172(6) 0.3776(5) 0.0193(19) Uani 1 1 d . . . . .
H44A H 0.473616 0.716087 0.343799 0.023 Uiso 1 1 calc R U . . .
H44B H 0.481463 0.672329 0.429358 0.023 Uiso 1 1 calc R U . . .
O1 O 0.5433(4) 0.6680(4) 0.7345(4) 0.0187(14) Uani 1 1 d . . . . .
C65 C 0.2962(11) 1.0804(10) 0.5715(11) 0.030(5) Uiso 0.543(19) 1 d D U P A 1
H65A H 0.317773 1.083281 0.518767 0.044 Uiso 0.543(19) 1 calc R U P A 1
H65B H 0.267646 1.126764 0.569584 0.044 Uiso 0.543(19) 1 calc R U P A 1
H65C H 0.338384 1.081440 0.593553 0.044 Uiso 0.543(19) 1 calc R U P A 1
C63A C 0.2743(17) 1.0274(18) 0.6757(15) 0.051(8) Uiso 0.457(19) 1 d D U P A 2
H63D H 0.331010 1.037442 0.655322 0.077 Uiso 0.457(19) 1 calc R U P A 2
H63E H 0.253780 1.076776 0.677720 0.077 Uiso 0.457(19) 1 calc R U P A 2
H63F H 0.258790 0.983768 0.728106 0.077 Uiso 0.457(19) 1 calc R U P A 2
C64A C 0.1553(10) 0.988(2) 0.6553(16) 0.065(10) Uiso 0.457(19) 1 d D U P A 2
H64D H 0.140654 0.941883 0.706000 0.098 Uiso 0.457(19) 1 calc R U P A 2
H64E H 0.136192 1.036398 0.661628 0.098 Uiso 0.457(19) 1 calc R U P A 2
H64F H 0.132580 0.976989 0.620024 0.098 Uiso 0.457(19) 1 calc R U P A 2
C65A C 0.2714(14) 1.0727(12) 0.5438(10) 0.031(6) Uiso 0.457(19) 1 d D U P A 2
H65D H 0.328165 1.078234 0.525973 0.046 Uiso 0.457(19) 1 calc R U P A 2
H65E H 0.250879 1.063053 0.506403 0.046 Uiso 0.457(19) 1 calc R U P A 2
H65F H 0.254491 1.122462 0.548007 0.046 Uiso 0.457(19) 1 calc R U P A 2
H58 H 0.182(7) 0.844(7) 0.666(7) 0.037 Uiso 1 1 d . U . . .

loop_
_atom_site_aniso_label
_atom_site_aniso_U_11
_atom_site_aniso_U_22
_atom_site_aniso_U_33
_atom_site_aniso_U_23
_atom_site_aniso_U_13
_atom_site_aniso_U_12
Pb4 0.0219(2) 0.01130(18) 0.02061(18) -0.00891(14) -0.00848(15) 0.00520(14)
Pb2 0.0228(2) 0.01372(18) 0.02046(18) -0.00977(14) -0.00656(15) 0.00547(15)
Pb6 0.0242(2) 0.01177(18) 0.0255(2) -0.01203(15) -0.01053(16) 0.00703(15)
Pb1 0.0245(2) 0.01396(18) 0.02034(18) -0.00929(14) -0.00997(15) 0.00819(15)
Pb5 0.0220(2) 0.01291(18) 0.02128(19) -0.00990(14) -0.00665(15) 0.00477(14)
Pb3 0.0250(2) 0.01328(19) 0.02308(19) -0.00838(15) -0.00769(16) 0.00336(15)
O10 0.020(4) 0.011(3) 0.023(3) -0.010(3) -0.007(3) 0.004(3)
O9 0.024(4) 0.014(3) 0.024(3) -0.011(3) -0.009(3) 0.009(3)
O6 0.019(4) 0.017(3) 0.026(3) -0.014(3) -0.004(3) 0.009(3)
O5 0.020(4) 0.010(3) 0.025(3) -0.006(2) -0.007(3) 0.005(3)
O8 0.021(3) 0.018(3) 0.025(3) -0.014(3) -0.006(3) 0.005(3)
O2 0.031(4) 0.019(3) 0.026(3) -0.012(3) -0.009(3) 0.005(3)
O7 0.026(3) 0.018(3) 0.032(4) -0.017(3) -0.013(3) 0.011(3)
C34 0.0240(15) 0.0240(15) 0.0239(15) -0.0099(6) -0.0072(5) 0.0030(2)
C56 0.029(4) 0.012(4) 0.018(4) -0.011(3) -0.007(3) 0.004(3)
C1 0.027(5) 0.009(4) 0.020(4) -0.004(3) -0.010(3) 0.004(3)
C11 0.033(5) 0.010(4) 0.026(4) -0.008(4) -0.010(4) 0.010(4)
C33 0.022(5) 0.023(5) 0.026(5) -0.017(4) -0.005(4) 0.004(4)
C39 0.033(5) 0.024(5) 0.020(4) -0.009(3) -0.009(3) 0.000(4)
C23 0.028(4) 0.012(4) 0.028(4) -0.012(4) -0.011(3) 0.003(4)
C55 0.023(4) 0.005(4) 0.018(4) -0.006(3) -0.002(3) 0.004(3)
C12 0.023(4) 0.018(4) 0.019(4) -0.011(4) -0.008(4) 0.005(3)
C83 0.028(4) 0.020(5) 0.013(4) -0.004(3) -0.007(3) 0.002(4)
C6 0.018(5) 0.023(5) 0.019(4) -0.007(3) -0.006(3) 0.004(3)
C68 0.021(5) 0.022(5) 0.032(4) -0.015(4) -0.010(3) 0.001(4)
C50 0.024(5) 0.009(4) 0.022(4) -0.005(3) -0.008(4) -0.001(3)
C88 0.031(5) 0.014(4) 0.022(4) -0.011(3) -0.011(4) 0.011(3)
C67 0.021(5) 0.023(5) 0.028(4) -0.016(3) -0.012(3) -0.002(4)
C17 0.027(4) 0.010(4) 0.015(4) -0.007(3) -0.005(3) 0.008(3)
C2 0.022(5) 0.011(4) 0.022(4) -0.012(3) -0.006(3) 0.006(3)
C47 0.033(6) 0.012(4) 0.024(4) -0.005(3) -0.010(4) 0.007(4)
C46 0.029(6) 0.012(4) 0.023(4) -0.008(3) -0.007(4) 0.008(4)
C78 0.027(4) 0.013(4) 0.016(4) -0.005(3) -0.007(4) 0.004(3)
C69 0.024(5) 0.029(5) 0.035(5) -0.019(4) -0.010(4) 0.005(4)
C79 0.025(4) 0.017(5) 0.019(4) -0.005(4) -0.009(4) 0.007(3)
C22 0.033(6) 0.016(4) 0.029(4) -0.014(4) -0.017(4) 0.007(4)
C61 0.028(5) 0.011(4) 0.025(5) -0.011(3) -0.004(4) 0.007(3)
C57 0.031(4) 0.013(4) 0.020(4) -0.005(3) -0.010(4) 0.007(3)
C35 0.025(5) 0.019(4) 0.026(4) -0.017(3) -0.011(3) 0.004(3)
C3 0.019(5) 0.010(4) 0.026(4) -0.007(3) -0.006(4) -0.001(4)
C13 0.026(4) 0.017(4) 0.023(5) -0.013(4) -0.013(4) 0.011(3)
C72 0.016(5) 0.015(4) 0.032(4) -0.010(3) -0.007(3) 0.003(3)
C66 0.025(5) 0.011(4) 0.024(4) -0.010(3) -0.006(4) 0.007(3)
C4 0.026(5) 0.017(4) 0.028(4) -0.016(3) -0.012(4) 0.013(3)
C24 0.027(4) 0.018(5) 0.036(5) -0.021(4) -0.008(4) 0.007(4)
C48 0.028(6) 0.011(4) 0.026(4) -0.008(3) -0.008(4) 0.009(4)
C59 0.026(5) 0.007(4) 0.027(5) -0.006(4) 0.000(4) 0.005(3)
C70 0.017(5) 0.021(5) 0.033(4) -0.014(4) -0.007(3) -0.001(4)
C26 0.024(4) 0.025(5) 0.032(4) -0.016(4) -0.007(4) 0.008(4)
C58 0.019(5) 0.014(4) 0.021(5) -0.002(4) -0.002(4) 0.006(3)
C60 0.026(5) 0.012(4) 0.029(5) -0.010(4) -0.006(4) 0.006(4)
C73 0.019(5) 0.025(5) 0.034(5) -0.014(4) -0.002(4) 0.003(4)
N2 0.036(7) 0.059(7) 0.065(7) -0.051(6) -0.004(5) 0.007(6)
C16 0.030(4) 0.020(5) 0.025(5) -0.015(4) -0.008(4) 0.005(4)
C71 0.020(5) 0.019(5) 0.033(4) -0.013(4) -0.003(4) 0.003(4)
N1 0.050(8) 0.051(8) 0.066(8) 0.000(6) -0.028(7) -0.011(6)
C14 0.027(5) 0.019(5) 0.035(5) -0.017(4) -0.010(4) 0.006(4)
C84 0.037(6) 0.036(5) 0.041(6) -0.029(4) -0.017(4) 0.016(4)
C77 0.024(5) 0.020(5) 0.025(5) -0.012(4) -0.004(4) 0.005(4)
C28 0.023(4) 0.012(4) 0.034(4) -0.018(4) -0.010(3) 0.008(4)
C49 0.033(6) 0.011(4) 0.019(4) -0.007(3) -0.008(4) 0.008(4)
C92 0.032(7) 0.039(7) 0.035(6) -0.028(5) -0.007(5) 0.002(6)
C7 0.035(6) 0.028(5) 0.028(5) -0.017(4) -0.012(4) 0.006(4)
C80 0.021(5) 0.024(5) 0.022(5) -0.009(4) -0.010(4) 0.008(4)
C81 0.024(5) 0.023(5) 0.021(4) -0.009(4) -0.011(4) 0.009(4)
C87 0.059(8) 0.040(6) 0.048(7) -0.030(5) -0.012(6) 0.007(5)
C25 0.027(4) 0.025(5) 0.032(5) -0.019(4) -0.010(4) 0.008(4)
C5 0.031(6) 0.020(4) 0.019(4) -0.008(4) -0.007(4) 0.005(4)
C99 0.058(9) 0.036(7) 0.042(7) -0.018(6) -0.019(6) 0.006(6)
C32 0.027(6) 0.042(7) 0.050(7) -0.028(6) -0.012(5) 0.007(5)
C18 0.028(5) 0.026(5) 0.067(7) -0.028(5) -0.018(5) 0.004(4)
C27 0.030(5) 0.018(5) 0.037(5) -0.019(4) -0.011(4) 0.010(4)
C9 0.045(7) 0.036(6) 0.053(7) -0.028(5) -0.033(6) 0.011(5)
C38 0.030(5) 0.025(4) 0.023(4) -0.016(3) -0.003(4) 0.000(4)
C93 0.044(8) 0.041(7) 0.037(6) -0.023(6) -0.012(6) -0.001(6)
C29 0.026(5) 0.038(6) 0.040(5) -0.025(4) -0.008(4) 0.006(4)
C52 0.035(2) 0.035(2) 0.035(2) -0.0142(8) -0.0104(6) 0.0043(3)
C86 0.039(6) 0.048(7) 0.045(7) -0.033(6) -0.007(5) 0.009(5)
C30 0.026(6) 0.048(7) 0.042(6) -0.020(5) 0.002(5) 0.004(5)
C75 0.041(7) 0.036(7) 0.046(6) -0.025(5) -0.008(5) 0.009(6)
C82 0.027(5) 0.023(5) 0.013(4) -0.004(4) -0.005(4) 0.001(4)
C51 0.046(5) 0.025(3) 0.026(4) -0.005(3) -0.018(3) 0.009(3)
C97 0.062(9) 0.042(8) 0.031(6) -0.013(6) -0.012(6) -0.001(7)
C37 0.029(5) 0.022(4) 0.026(5) -0.016(3) -0.004(4) -0.001(4)
C76 0.040(8) 0.036(6) 0.044(6) -0.004(5) 0.003(5) 0.013(5)
C36 0.023(5) 0.025(5) 0.028(5) -0.015(4) -0.006(3) -0.001(4)
N3 0.109(13) 0.053(9) 0.054(8) -0.013(7) -0.046(8) 0.003(9)
C85 0.063(8) 0.066(9) 0.023(5) -0.028(5) -0.018(6) 0.011(7)
C40 0.034(6) 0.039(6) 0.035(5) -0.006(4) -0.002(5) -0.003(5)
C20 0.030(6) 0.041(7) 0.094(11) -0.040(7) -0.019(7) 0.009(5)
C8 0.054(7) 0.027(5) 0.045(6) -0.020(5) -0.026(5) -0.002(5)
C15 0.026(4) 0.020(5) 0.028(5) -0.013(4) -0.005(4) 0.001(4)
C74 0.025(5) 0.032(6) 0.042(6) -0.018(5) -0.003(5) 0.003(4)
C54 0.070(6) 0.025(6) 0.034(5) -0.008(4) -0.006(4) 0.011(5)
O3 0.021(3) 0.019(3) 0.021(3) -0.008(3) -0.005(3) 0.005(3)
C96 0.074(11) 0.053(9) 0.062(9) -0.036(8) -0.034(8) 0.012(8)
C90 0.075(11) 0.025(6) 0.046(7) -0.016(6) -0.026(7) 0.021(7)
C10 0.029(6) 0.060(8) 0.049(6) -0.043(6) -0.012(5) -0.002(5)
C31 0.033(7) 0.042(6) 0.052(7) -0.026(5) -0.021(6) 0.016(5)
C21 0.032(8) 0.125(15) 0.107(10) -0.093(10) -0.033(8) 0.012(8)
N6 0.070(11) 0.096(13) 0.105(13) -0.053(11) 0.014(10) -0.007(10)
C19 0.032(8) 0.031(6) 0.110(10) -0.013(6) -0.010(8) -0.006(5)
C94 0.057(11) 0.110(16) 0.037(8) -0.027(10) -0.020(7) -0.003(11)
C100 0.079(13) 0.069(12) 0.071(11) -0.047(10) -0.010(10) 0.040(10)
C98 0.064(9) 0.031(7) 0.038(7) -0.018(6) -0.012(6) 0.014(6)
C53 0.066(6) 0.043(7) 0.070(8) -0.016(6) -0.046(6) 0.008(5)
C95 0.100(17) 0.095(16) 0.107(16) -0.066(13) -0.015(13) 0.045(13)
C91 0.061(10) 0.029(7) 0.094(12) -0.019(7) -0.044(9) 0.020(7)
C101 0.131(18) 0.032(8) 0.061(10) -0.004(7) 0.008(11) 0.036(10)
N5 0.095(11) 0.039(7) 0.069(9) -0.025(7) -0.007(8) 0.013(7)
C41 0.075(11) 0.053(8) 0.062(10) 0.010(7) 0.017(8) 0.010(8)
N4 0.115(14) 0.048(9) 0.159(16) -0.060(10) -0.055(13) 0.041(9)
C43 0.056(10) 0.115(17) 0.126(16) 0.055(13) -0.040(11) -0.048(10)
C42 0.23(3) 0.064(11) 0.033(7) -0.013(7) 0.020(11) -0.032(14)
O4 0.028(4) 0.013(3) 0.023(3) -0.011(3) -0.006(3) 0.005(3)
C45 0.0168(14) 0.0168(14) 0.0168(14) -0.0069(6) -0.0051(4) 0.0021(2)
C44 0.027(5) 0.016(4) 0.018(4) -0.009(4) -0.007(4) 0.005(4)
O1 0.026(4) 0.015(3) 0.021(3) -0.012(3) -0.009(3) 0.008(3)

loop_
_atom_type_symbol
_atom_type_description
_atom_type_scat_dispersion_real
_atom_type_scat_dispersion_imag
_atom_type_scat_source
C C 0.0033 0.0016 'International Tables Vol C Tables 4.2.6.8 and 6.1.1.4'
H H 0.0000 0.0000 'International Tables Vol C Tables 4.2.6.8 and 6.1.1.4'
N N 0.0061 0.0033 'International Tables Vol C Tables 4.2.6.8 and 6.1.1.4'
O O 0.0106 0.0060 'International Tables Vol C Tables 4.2.6.8 and 6.1.1.4'
Pb Pb -3.3944 10.1111 'International Tables Vol C Tables 4.2.6.8 and 6.1.1.4'

loop_
_geom_angle_atom_site_label_1
_geom_angle_atom_site_label_2
_geom_angle_atom_site_label_3
_geom_angle
_geom_angle_site_symmetry_1
_geom_angle_site_symmetry_3
_geom_angle_publ_flag
O10 Pb4 Pb2 95.36(15) . . ?
O10 Pb4 O4 119.7(2) . . ?
O9 Pb4 Pb2 35.62(15) . . ?
O9 Pb4 O10 74.4(2) . . ?
O9 Pb4 O4 72.3(2) . . ?
O5 Pb4 Pb2 93.33(16) . . ?
O5 Pb4 O10 70.0(2) . . ?
O5 Pb4 O9 111.7(2) . . ?
O5 Pb4 O4 77.8(2) . . ?
O4 Pb4 Pb2 36.88(15) . . ?
Pb3 Pb2 Pb4 63.767(10) . . ?
O9 Pb2 Pb4 37.25(16) . . ?
O9 Pb2 Pb3 38.54(17) . . ?
O9 Pb2 O3 71.1(2) . . ?
O9 Pb2 O4 75.5(2) . . ?
O9 Pb2 O1 71.4(2) . . ?
O3 Pb2 Pb4 75.26(15) . . ?
O3 Pb2 Pb3 39.39(15) . . ?
O4 Pb2 Pb4 38.46(16) . . ?
O4 Pb2 Pb3 92.46(16) . . ?
O4 Pb2 O3 80.8(2) . . ?
O4 Pb2 O1 104.4(2) . . ?
O1 Pb2 Pb4 84.33(15) . . ?
O1 Pb2 Pb3 99.90(15) . . ?
O1 Pb2 O3 139.2(2) . . ?
O10 Pb6 Pb5 37.99(16) 2_666 2_666 ?
O10 Pb6 O6 95.5(2) 2_666 . ?
O10 Pb6 O6 86.6(2) 2_666 2_666 ?
O10 Pb6 O7 73.3(2) 2_666 2_666 ?
O6 Pb6 Pb5 68.12(16) 2_666 2_666 ?
O6 Pb6 Pb5 118.77(14) . 2_666 ?
O6 Pb6 O6 73.9(2) 2_666 . ?
O7 Pb6 Pb5 41.12(16) 2_666 2_666 ?
O7 Pb6 O6 155.8(2) 2_666 . ?
O7 Pb6 O6 84.0(2) 2_666 2_666 ?
O10 Pb1 O9 75.1(2) . . ?
O10 Pb1 O8 71.1(2) . . ?
O10 Pb1 O1 108.0(2) . . ?
O9 Pb1 O8 122.4(2) . . ?
O1 Pb1 O9 70.7(2) . . ?
O1 Pb1 O8 77.3(2) . . ?
O10 Pb5 Pb6 37.77(16) . 2_666 ?
O10 Pb5 O5 68.9(2) . . ?
O10 Pb5 O7 71.4(2) . . ?
O5 Pb5 Pb6 94.98(15) . 2_666 ?
O8 Pb5 Pb6 91.25(17) . 2_666 ?
O8 Pb5 O10 74.2(2) . . ?
O8 Pb5 O5 106.9(2) . . ?
O8 Pb5 O7 83.0(2) . . ?
O7 Pb5 Pb6 39.23(17) . 2_666 ?
O7 Pb5 O5 134.1(2) . . ?
O9 Pb3 Pb2 38.08(16) . . ?
O2 Pb3 Pb2 69.10(18) . . ?
O2 Pb3 O9 87.5(2) . . ?
O2 Pb3 O3 88.0(2) . . ?
O3 Pb3 Pb2 43.39(17) . . ?
O3 Pb3 O9 74.2(2) . . ?
Pb6 O10 Pb4 115.1(3) 2_666 . ?
Pb6 O10 Pb1 110.8(2) 2_666 . ?
Pb6 O10 Pb5 104.2(3) 2_666 . ?
Pb1 O10 Pb4 105.9(3) . . ?
Pb5 O10 Pb4 111.5(2) . . ?
Pb5 O10 Pb1 109.3(3) . . ?
Pb4 O9 Pb1 103.6(3) . . ?
Pb2 O9 Pb4 107.1(2) . . ?
Pb2 O9 Pb1 109.9(3) . . ?
Pb2 O9 Pb3 103.4(3) . . ?
Pb3 O9 Pb4 112.2(3) . . ?
Pb3 O9 Pb1 120.2(3) . . ?
Pb6 O6 Pb6 106.1(2) 2_666 . ?
C34 O6 Pb6 124.0(5) . . ?
C34 O6 Pb6 129.3(6) . 2_666 ?
Pb4 O5 Pb5 109.0(2) . . ?
C45 O5 Pb4 124.8(6) . . ?
C45 O5 Pb5 121.3(5) . . ?
Pb5 O8 Pb1 105.1(3) . . ?
C12 O8 Pb1 138.4(5) . . ?
C12 O8 Pb5 115.8(5) . . ?
C78 O2 Pb3 130.6(6) . . ?
Pb6 O7 Pb5 99.6(3) 2_666 . ?
C23 O7 Pb6 140.0(6) . 2_666 ?
C23 O7 Pb5 117.4(6) . . ?
O6 C34 C39 119.9(9) . . ?
C35 C34 O6 121.7(9) . . ?
C35 C34 C39 118.3(10) . . ?
C61 C56 C57 120.9(9) . . ?
O4 C56 C61 120.1(9) . . ?
O4 C56 C57 119.0(8) . . ?
C2 C1 C6 121.2(9) . . ?
O1 C1 C6 118.6(8) . . ?
O1 C1 C2 120.1(8) . . ?
H11A C11 H11B 108.5 . . ?
C17 C11 H11A 110.2 . . ?
C17 C11 H11B 110.2 . . ?
C2 C11 H11A 110.2 . . ?
C2 C11 H11B 110.2 . . ?
C2 C11 C17 107.3(7) . . ?
H33A C33 H33B 108.0 . . ?
C39 C33 H33A 109.3 . . ?
C39 C33 H33B 109.3 . . ?
C24 C33 H33A 109.3 . . ?
C24 C33 H33B 109.3 . . ?
C24 C33 C39 111.5(8) . . ?
C34 C39 C33 124.7(9) . . ?
C38 C39 C34 120.2(10) . . ?
C38 C39 C33 115.1(10) . . ?
O7 C23 C24 118.7(9) . . ?
O7 C23 C28 121.3(9) . . ?
C28 C23 C24 119.7(10) . . ?
H55A C55 H55B 108.3 . . ?
C46 C55 H55A 109.8 . . ?
C46 C55 H55B 109.8 . . ?
C46 C55 C61 109.2(8) . . ?
C61 C55 H55A 109.8 . . ?
C61 C55 H55B 109.8 . . ?
O8 C12 C17 119.9(9) . . ?
O8 C12 C13 121.0(9) . . ?
C13 C12 C17 119.0(9) . . ?
C78 C83 C77 121.8(9) . . ?
C82 C83 C78 120.7(9) . . ?
C82 C83 C77 117.4(9) . . ?
C1 C6 C88 123.2(9) . . ?
C1 C6 C5 117.3(9) . . ?
C5 C6 C88 119.5(8) . . ?
C67 C68 C69 119.1(9) . . ?
C67 C68 C77 119.4(9) . . ?
C69 C68 C77 121.0(9) . . ?
C49 C50 C45 119.0(9) . . ?
C49 C50 C44 121.5(8) . . ?
C45 C50 C44 119.5(8) . . ?
C6 C88 H88A 108.8 . . ?
C6 C88 H88B 108.8 . . ?
C6 C88 C79 113.8(8) . . ?
H88A C88 H88B 107.7 . . ?
C79 C88 H88A 108.8 . . ?
C79 C88 H88B 108.8 . . ?
C68 C67 C72 118.6(10) . . ?
O3 C67 C68 121.2(9) . . ?
O3 C67 C72 120.1(9) . . ?
C12 C17 C11 120.5(9) . . ?
C16 C17 C11 120.6(8) . . ?
C16 C17 C12 118.7(9) . . ?
C1 C2 C11 123.2(8) . . ?
C1 C2 C3 118.9(8) . . ?
C3 C2 C11 118.0(9) . . ?
C46 C47 H47 118.8 . . ?
C48 C47 H47 118.8 . . ?
C48 C47 C46 122.4(9) . . ?
C47 C46 C55 120.8(8) . . ?
C45 C46 C55 120.8(8) . . ?
C45 C46 C47 118.4(9) . . ?
O2 C78 C83 123.2(9) . . ?
O2 C78 C79 119.6(9) . . ?
C83 C78 C79 117.2(9) . . ?
C70 C69 C68 122.8(10) . . ?
C78 C79 C88 120.1(9) . . ?
C80 C79 C88 121.5(9) . . ?
C80 C79 C78 118.2(9) . . ?
H22A C22 H22B 107.1 . . ?
C13 C22 H22A 107.7 . . ?
C13 C22 H22B 107.7 . . ?
C13 C22 C28 118.5(8) . . ?
C28 C22 H22A 107.7 . . ?
C28 C22 H22B 107.7 . . ?
C56 C61 C55 119.6(8) . . ?
C56 C61 C60 119.8(10) . . ?
C60 C61 C55 120.7(9) . . ?
C56 C57 C66 122.8(9) . . ?
C56 C57 C58 118.3(9) . . ?
C58 C57 C66 118.8(9) . . ?
C34 C35 C36 120.2(10) . . ?
C34 C35 C44 121.7(9) . . ?
C36 C35 C44 118.1(9) . . ?
C2 C3 H3 119.4 . . ?
C2 C3 C4 121.1(9) . . ?
C4 C3 H3 119.4 . . ?
C12 C13 C22 121.3(9) . . ?
C12 C13 C14 120.7(9) . . ?
C14 C13 C22 117.9(9) . . ?
C67 C72 C66 120.1(9) . . ?
C71 C72 C67 120.8(9) . . ?
C71 C72 C66 119.2(8) . . ?
C57 C66 H66A 108.8 . . ?
C57 C66 H66B 108.8 . . ?
C72 C66 C57 113.9(8) . . ?
C72 C66 H66A 108.8 . . ?
C72 C66 H66B 108.8 . . ?
H66A C66 H66B 107.7 . . ?
C3 C4 C7 122.0(9) . . ?
C5 C4 C3 118.3(9) . . ?
C5 C4 C7 119.6(9) . . ?
C23 C24 C33 118.4(9) . . ?
C25 C24 C33 123.1(9) . . ?
C25 C24 C23 118.2(10) . . ?
C47 C48 C49 117.8(9) . . ?
C47 C48 C51 121.8(9) . . ?
C49 C48 C51 120.4(9) . . ?
C58 C59 C60 117.3(8) . . ?
C58 C59 C62 121.3(9) . . ?
C60 C59 C62 121.3(9) . . ?
C69 C70 C73 120.4(9) . . ?
C71 C70 C69 117.2(10) . . ?
C71 C70 C73 122.2(9) . . ?
C25 C26 C27 116.6(10) . . ?
C25 C26 C29 120.0(9) . . ?
C27 C26 C29 123.3(9) . . ?
C57 C58 H58 114(8) . . ?
C59 C58 C57 122.4(10) . . ?
C59 C58 H58 123(8) . . ?
C61 C60 C59 120.9(9) . . ?
C61 C60 H60 119.6 . . ?
C59 C60 H60 119.6 . . ?
C70 C73 C75 110.2(9) . . ?
C70 C73 C76 111.7(9) . . ?
C70 C73 C74 110.4(9) . . ?
C75 C73 C76 108.4(10) . . ?
C75 C73 C74 108.6(9) . . ?
C74 C73 C76 107.5(10) . . ?
C17 C16 H16 118.4 . . ?
C15 C16 C17 123.1(9) . . ?
C15 C16 H16 118.4 . . ?
C72 C71 H71 119.4 . . ?
C70 C71 C72 121.3(9) . . ?
C70 C71 H71 119.4 . . ?
C13 C14 H14 119.4 . . ?
C13 C14 C15 121.1(10) . . ?
C15 C14 H14 119.4 . . ?
C87 C84 C81 111.3(9) . . ?
C87 C84 C86 109.4(10) . . ?
C87 C84 C85 109.8(10) . . ?
C86 C84 C81 110.4(9) . . ?
C86 C84 C85 107.6(10) . . ?
C85 C84 C81 108.3(9) . . ?
C83 C77 C68 110.9(8) . . ?
C83 C77 H77A 109.5 . . ?
C83 C77 H77B 109.5 . . ?
C68 C77 H77A 109.5 . . ?
C68 C77 H77B 109.5 . . ?
H77A C77 H77B 108.0 . . ?
C23 C28 C22 119.2(9) . . ?
C27 C28 C23 118.7(9) . . ?
C27 C28 C22 122.1(9) . . ?
C59 C62 C64 106.7(12) . . ?
C59 C62 C63A 106.3(14) . . ?
C63 C62 C59 110.9(11) . . ?
C63 C62 C64 106.3(12) . . ?
C63 C62 C65 114.8(14) . . ?
C65 C62 C59 112.3(11) . . ?
C65 C62 C64 105.1(11) . . ?
C64A C62 C59 114.4(16) . . ?
C64A C62 C63A 107.4(15) . . ?
C64A C62 C65A 114.4(15) . . ?
C65A C62 C59 109.3(12) . . ?
C65A C62 C63A 104.2(16) . . ?
C50 C49 C48 121.9(9) . . ?
C50 C49 H49 119.0 . . ?
C48 C49 H49 119.0 . . ?
N2 C92 C93 177.8(15) . . ?
C9 C7 C4 110.8(9) . . ?
C9 C7 C8 108.8(10) . . ?
C8 C7 C4 111.6(8) . . ?
C10 C7 C4 107.7(9) . . ?
C10 C7 C9 108.8(10) . . ?
C10 C7 C8 109.1(10) . . ?
C79 C80 H80 117.7 . . ?
C79 C80 C81 124.6(10) . . ?
C81 C80 H80 117.7 . . ?
C80 C81 C84 119.3(9) . . ?
C82 C81 C84 124.6(10) . . ?
C82 C81 C80 116.1(9) . . ?
C84 C87 H87A 109.5 . . ?
C84 C87 H87B 109.5 . . ?
C84 C87 H87C 109.5 . . ?
H87A C87 H87B 109.5 . . ?
H87A C87 H87C 109.5 . . ?
H87B C87 H87C 109.5 . . ?
C24 C25 C26 123.6(10) . . ?
C24 C25 H25 118.2 . . ?
C26 C25 H25 118.2 . . ?
C6 C5 H5 118.9 . . ?
C4 C5 C6 122.2(9) . . ?
C4 C5 H5 118.9 . . ?
H99A C99 H99B 109.5 . . ?
H99A C99 H99C 109.5 . . ?
H99B C99 H99C 109.5 . . ?
C98 C99 H99A 109.5 . . ?
C98 C99 H99B 109.5 . . ?
C98 C99 H99C 109.5 . . ?
H32A C32 H32B 109.5 . . ?
H32A C32 H32C 109.5 . . ?
H32B C32 H32C 109.5 . . ?
C29 C32 H32A 109.5 . . ?
C29 C32 H32B 109.5 . . ?
C29 C32 H32C 109.5 . . ?
C20 C18 C15 112.7(9) . . ?
C21 C18 C20 109.0(11) . . ?
C21 C18 C15 109.5(10) . . ?
C19 C18 C20 109.0(12) . . ?
C19 C18 C15 107.9(10) . . ?
C19 C18 C21 108.7(13) . . ?
C26 C27 H27 118.8 . . ?
C28 C27 C26 122.5(10) . . ?
C28 C27 H27 118.8 . . ?
C7 C9 H9A 109.5 . . ?
C7 C9 H9B 109.5 . . ?
C7 C9 H9C 109.5 . . ?
H9A C9 H9B 109.5 . . ?
H9A C9 H9C 109.5 . . ?
H9B C9 H9C 109.5 . . ?
C39 C38 H38 119.2 . . ?
C37 C38 C39 121.5(10) . . ?
C37 C38 H38 119.2 . . ?
C92 C93 H93A 109.5 . . ?
C92 C93 H93B 109.5 . . ?
C92 C93 H93C 109.5 . . ?
H93A C93 H93B 109.5 . . ?
H93A C93 H93C 109.5 . . ?
H93B C93 H93C 109.5 . . ?
C32 C29 C26 112.2(9) . . ?
C32 C29 C30 108.8(10) . . ?
C32 C29 C31 108.8(9) . . ?
C30 C29 C26 108.6(9) . . ?
C31 C29 C26 107.4(10) . . ?
C31 C29 C30 111.2(10) . . ?
H52A C52 H52B 109.5 . . ?
H52A C52 H52C 109.5 . . ?
H52B C52 H52C 109.5 . . ?
C51 C52 H52A 109.5 . . ?
C51 C52 H52B 109.5 . . ?
C51 C52 H52C 109.5 . . ?
C84 C86 H86A 109.5 . . ?
C84 C86 H86B 109.5 . . ?
C84 C86 H86C 109.5 . . ?
H86A C86 H86B 109.5 . . ?
H86A C86 H86C 109.5 . . ?
H86B C86 H86C 109.5 . . ?
C29 C30 H30A 109.5 . . ?
C29 C30 H30B 109.5 . . ?
C29 C30 H30C 109.5 . . ?
H30A C30 H30B 109.5 . . ?
H30A C30 H30C 109.5 . . ?
H30B C30 H30C 109.5 . . ?
C73 C75 H75A 109.5 . . ?
C73 C75 H75B 109.5 . . ?
C73 C75 H75C 109.5 . . ?
H75A C75 H75B 109.5 . . ?
H75A C75 H75C 109.5 . . ?
H75B C75 H75C 109.5 . . ?
C83 C82 H82 118.7 . . ?
C81 C82 C83 122.5(10) . . ?
C81 C82 H82 118.7 . . ?
C52 C51 C48 112.6(9) . . ?
C52 C51 C54 109.0(10) . . ?
C52 C51 C53 107.6(11) . . ?
C54 C51 C48 109.0(9) . . ?
C54 C51 C53 108.4(11) . . ?
C53 C51 C48 110.2(10) . . ?
H97A C97 H97B 109.5 . . ?
H97A C97 H97C 109.5 . . ?
H97B C97 H97C 109.5 . . ?
C96 C97 H97A 109.5 . . ?
C96 C97 H97B 109.5 . . ?
C96 C97 H97C 109.5 . . ?
C38 C37 C40 120.1(10) . . ?
C36 C37 C38 117.0(10) . . ?
C36 C37 C40 122.9(10) . . ?
C73 C76 H76A 109.5 . . ?
C73 C76 H76B 109.5 . . ?
C73 C76 H76C 109.5 . . ?
H76A C76 H76B 109.5 . . ?
H76A C76 H76C 109.5 . . ?
H76B C76 H76C 109.5 . . ?
C35 C36 H36 118.6 . . ?
C37 C36 C35 122.7(10) . . ?
C37 C36 H36 118.6 . . ?
C84 C85 H85A 109.5 . . ?
C84 C85 H85B 109.5 . . ?
C84 C85 H85C 109.5 . . ?
H85A C85 H85B 109.5 . . ?
H85A C85 H85C 109.5 . . ?
H85B C85 H85C 109.5 . . ?
C41 C40 C37 112.2(11) . . ?
C41 C40 C42 103.6(14) . . ?
C43 C40 C37 112.1(11) . . ?
C43 C40 C41 112.5(15) . . ?
C43 C40 C42 107.4(18) . . ?
C42 C40 C37 108.5(12) . . ?
C18 C20 H20A 109.5 . . ?
C18 C20 H20B 109.5 . . ?
C18 C20 H20C 109.5 . . ?
H20A C20 H20B 109.5 . . ?
H20A C20 H20C 109.5 . . ?
H20B C20 H20C 109.5 . . ?
C7 C8 H8A 109.5 . . ?
C7 C8 H8B 109.5 . . ?
C7 C8 H8C 109.5 . . ?
H8A C8 H8B 109.5 . . ?
H8A C8 H8C 109.5 . . ?
H8B C8 H8C 109.5 . . ?
C16 C15 C14 117.2(10) . . ?
C16 C15 C18 120.1(9) . . ?
C14 C15 C18 122.7(10) . . ?
C73 C74 H74A 109.5 . . ?
C73 C74 H74B 109.5 . . ?
C73 C74 H74C 109.5 . . ?
H74A C74 H74B 109.5 . . ?
H74A C74 H74C 109.5 . . ?
H74B C74 H74C 109.5 . . ?
C51 C54 H54A 109.5 . . ?
C51 C54 H54B 109.5 . . ?
C51 C54 H54C 109.5 . . ?
H54A C54 H54B 109.5 . . ?
H54A C54 H54C 109.5 . . ?
H54B C54 H54C 109.5 . . ?
Pb3 O3 Pb2 97.2(2) . . ?
C67 O3 Pb2 117.4(6) . . ?
C67 O3 Pb3 138.9(6) . . ?
N4 C96 C97 178.9(16) . . ?
N1 C90 C91 175.5(14) . . ?
C7 C10 H10A 109.5 . . ?
C7 C10 H10B 109.5 . . ?
C7 C10 H10C 109.5 . . ?
H10A C10 H10B 109.5 . . ?
H10A C10 H10C 109.5 . . ?
H10B C10 H10C 109.5 . . ?
C29 C31 H31A 109.5 . . ?
C29 C31 H31B 109.5 . . ?
C29 C31 H31C 109.5 . . ?
H31A C31 H31B 109.5 . . ?
H31A C31 H31C 109.5 . . ?
H31B C31 H31C 109.5 . . ?
C18 C21 H21A 109.5 . . ?
C18 C21 H21B 109.5 . . ?
C18 C21 H21C 109.5 . . ?
H21A C21 H21B 109.5 . . ?
H21A C21 H21C 109.5 . . ?
H21B C21 H21C 109.5 . . ?
C18 C19 H19A 109.5 . . ?
C18 C19 H19B 109.5 . . ?
C18 C19 H19C 109.5 . . ?
H19A C19 H19B 109.5 . . ?
H19A C19 H19C 109.5 . . ?
H19B C19 H19C 109.5 . . ?
N3 C94 C95 176.0(19) . . ?
N6 C100 C101 175(2) . . ?
N5 C98 C99 177.3(17) . . ?
C51 C53 H53A 109.5 . . ?
C51 C53 H53B 109.5 . . ?
C51 C53 H53C 109.5 . . ?
H53A C53 H53B 109.5 . . ?
H53A C53 H53C 109.5 . . ?
H53B C53 H53C 109.5 . . ?
C94 C95 H95A 109.5 . . ?
C94 C95 H95B 109.5 . . ?
C94 C95 H95C 109.5 . . ?
H95A C95 H95B 109.5 . . ?
H95A C95 H95C 109.5 . . ?
H95B C95 H95C 109.5 . . ?
C90 C91 H91A 109.5 . . ?
C90 C91 H91B 109.5 . . ?
C90 C91 H91C 109.5 . . ?
H91A C91 H91B 109.5 . . ?
H91A C91 H91C 109.5 . . ?
H91B C91 H91C 109.5 . . ?
C100 C101 H10D 109.5 . . ?
C100 C101 H10E 109.5 . . ?
C100 C101 H10F 109.5 . . ?
H10D C101 H10E 109.5 . . ?
H10D C101 H10F 109.5 . . ?
H10E C101 H10F 109.5 . . ?
C40 C41 H41A 109.5 . . ?
C40 C41 H41B 109.5 . . ?
C40 C41 H41C 109.5 . . ?
H41A C41 H41B 109.5 . . ?
H41A C41 H41C 109.5 . . ?
H41B C41 H41C 109.5 . . ?
C40 C43 H43A 109.5 . . ?
C40 C43 H43B 109.5 . . ?
C40 C43 H43C 109.5 . . ?
H43A C43 H43B 109.5 . . ?
H43A C43 H43C 109.5 . . ?
H43B C43 H43C 109.5 . . ?
C40 C42 H42A 109.5 . . ?
C40 C42 H42B 109.5 . . ?
C40 C42 H42C 109.5 . . ?
H42A C42 H42B 109.5 . . ?
H42A C42 H42C 109.5 . . ?
H42B C42 H42C 109.5 . . ?
C62 C63 H63A 109.5 . . ?
C62 C63 H63B 109.5 . . ?
C62 C63 H63C 109.5 . . ?
H63A C63 H63B 109.5 . . ?
H63A C63 H63C 109.5 . . ?
H63B C63 H63C 109.5 . . ?
C62 C64 H64A 109.5 . . ?
C62 C64 H64B 109.5 . . ?
C62 C64 H64C 109.5 . . ?
H64A C64 H64B 109.5 . . ?
H64A C64 H64C 109.5 . . ?
H64B C64 H64C 109.5 . . ?
Pb2 O4 Pb4 104.7(2) . . ?
C56 O4 Pb4 144.1(5) . . ?
C56 O4 Pb2 111.0(5) . . ?
O5 C45 C50 118.4(8) . . ?
O5 C45 C46 121.5(8) . . ?
C46 C45 C50 120.1(8) . . ?
C50 C44 C35 115.7(8) . . ?
C50 C44 H44A 108.4 . . ?
C50 C44 H44B 108.4 . . ?
C35 C44 H44A 108.4 . . ?
C35 C44 H44B 108.4 . . ?
H44A C44 H44B 107.4 . . ?
Pb1 O1 Pb2 107.5(3) . . ?
C1 O1 Pb2 122.1(6) . . ?
C1 O1 Pb1 119.1(5) . . ?
C62 C65 H65A 109.5 . . ?
C62 C65 H65B 109.5 . . ?
C62 C65 H65C 109.5 . . ?
H65A C65 H65B 109.5 . . ?
H65A C65 H65C 109.5 . . ?
H65B C65 H65C 109.5 . . ?
C62 C63A H63D 109.5 . . ?
C62 C63A H63E 109.5 . . ?
C62 C63A H63F 109.5 . . ?
H63D C63A H63E 109.5 . . ?
H63D C63A H63F 109.5 . . ?
H63E C63A H63F 109.5 . . ?
C62 C64A H64D 109.5 . . ?
C62 C64A H64E 109.5 . . ?
C62 C64A H64F 109.5 . . ?
H64D C64A H64E 109.5 . . ?
H64D C64A H64F 109.5 . . ?
H64E C64A H64F 109.5 . . ?
C62 C65A H65D 109.5 . . ?
C62 C65A H65E 109.5 . . ?
C62 C65A H65F 109.5 . . ?
H65D C65A H65E 109.5 . . ?
H65D C65A H65F 109.5 . . ?
H65E C65A H65F 109.5 . . ?

loop_
_geom_bond_atom_site_label_1
_geom_bond_atom_site_label_2
_geom_bond_distance
_geom_bond_site_symmetry_2
_geom_bond_publ_flag
Pb4 Pb2 3.6861(5) . ?
Pb4 O10 2.356(6) . ?
Pb4 O9 2.335(6) . ?
Pb4 O5 2.278(6) . ?
Pb4 O4 2.370(6) . ?
Pb2 Pb3 3.5437(5) . ?
Pb2 O9 2.247(6) . ?
Pb2 O3 2.454(7) . ?
Pb2 O4 2.287(6) . ?
Pb2 O1 2.388(7) . ?
Pb6 Pb5 3.5822(5) 2_666 ?
Pb6 O10 2.264(6) 2_666 ?
Pb6 O6 2.664(7) . ?
Pb6 O6 2.315(6) 2_666 ?
Pb6 O7 2.298(7) 2_666 ?
Pb1 O10 2.281(6) . ?
Pb1 O9 2.374(7) . ?
Pb1 O8 2.419(7) . ?
Pb1 O1 2.303(6) . ?
Pb5 O10 2.275(6) . ?
Pb5 O5 2.421(6) . ?
Pb5 O8 2.258(6) . ?
Pb5 O7 2.390(6) . ?
Pb3 O9 2.269(7) . ?
Pb3 O2 2.192(7) . ?
Pb3 O3 2.267(7) . ?
O6 C34 1.387(12) . ?
O5 C45 1.376(11) . ?
O8 C12 1.358(12) . ?
O2 C78 1.341(12) . ?
O7 C23 1.356(13) . ?
C34 C39 1.402(15) . ?
C34 C35 1.375(14) . ?
C56 C61 1.388(13) . ?
C56 C57 1.395(15) . ?
C56 O4 1.362(11) . ?
C1 C6 1.404(13) . ?
C1 C2 1.390(13) . ?
C1 O1 1.376(11) . ?
C11 H11A 0.9900 . ?
C11 H11B 0.9900 . ?
C11 C17 1.545(13) . ?
C11 C2 1.505(13) . ?
C33 H33A 0.9900 . ?
C33 H33B 0.9900 . ?
C33 C39 1.521(14) . ?
C33 C24 1.515(14) . ?
C39 C38 1.397(14) . ?
C23 C24 1.428(14) . ?
C23 C28 1.395(13) . ?
C55 H55A 0.9900 . ?
C55 H55B 0.9900 . ?
C55 C46 1.522(13) . ?
C55 C61 1.531(14) . ?
C12 C17 1.426(13) . ?
C12 C13 1.379(13) . ?
C83 C78 1.405(14) . ?
C83 C77 1.513(14) . ?
C83 C82 1.391(14) . ?
C6 C88 1.490(14) . ?
C6 C5 1.415(14) . ?
C68 C67 1.401(14) . ?
C68 C69 1.410(15) . ?
C68 C77 1.530(13) . ?
C50 C49 1.375(12) . ?
C50 C45 1.408(13) . ?
C50 C44 1.505(13) . ?
C88 H88A 0.9900 . ?
C88 H88B 0.9900 . ?
C88 C79 1.501(14) . ?
C67 C72 1.408(13) . ?
C67 O3 1.343(12) . ?
C17 C16 1.392(14) . ?
C2 C3 1.396(13) . ?
C47 H47 0.9500 . ?
C47 C46 1.410(13) . ?
C47 C48 1.362(14) . ?
C46 C45 1.384(13) . ?
C78 C79 1.448(14) . ?
C69 C70 1.398(14) . ?
C79 C80 1.357(14) . ?
C22 H22A 0.9900 . ?
C22 H22B 0.9900 . ?
C22 C13 1.526(13) . ?
C22 C28 1.535(13) . ?
C61 C60 1.402(13) . ?
C57 C66 1.529(13) . ?
C57 C58 1.406(13) . ?
C35 C36 1.395(14) . ?
C35 C44 1.554(14) . ?
C3 H3 0.9500 . ?
C3 C4 1.402(13) . ?
C13 C14 1.396(14) . ?
C72 C66 1.519(13) . ?
C72 C71 1.407(14) . ?
C66 H66A 0.9900 . ?
C66 H66B 0.9900 . ?
C4 C7 1.543(14) . ?
C4 C5 1.376(14) . ?
C24 C25 1.360(15) . ?
C48 C49 1.401(13) . ?
C48 C51 1.571(13) . ?
C59 C58 1.404(14) . ?
C59 C60 1.414(14) . ?
C59 C62 1.530(11) . ?
C70 C73 1.522(14) . ?
C70 C71 1.393(14) . ?
C26 C25 1.391(14) . ?
C26 C27 1.402(14) . ?
C26 C29 1.543(15) . ?
C58 H58 0.93(12) . ?
C60 H60 0.9500 . ?
C73 C75 1.530(15) . ?
C73 C76 1.539(15) . ?
C73 C74 1.538(15) . ?
N2 C92 1.134(15) . ?
C16 H16 0.9500 . ?
C16 C15 1.377(14) . ?
C71 H71 0.9500 . ?
N1 C90 1.134(18) . ?
C14 H14 0.9500 . ?
C14 C15 1.413(14) . ?
C84 C81 1.555(14) . ?
C84 C87 1.514(17) . ?
C84 C86 1.533(17) . ?
C84 C85 1.548(15) . ?
C77 H77A 0.9900 . ?
C77 H77B 0.9900 . ?
C28 C27 1.383(15) . ?
C62 C63 1.507(14) . ?
C62 C64 1.547(14) . ?
C62 C65 1.513(14) . ?
C62 C63A 1.543(15) . ?
C62 C64A 1.496(15) . ?
C62 C65A 1.500(14) . ?
C49 H49 0.9500 . ?
C92 C93 1.467(17) . ?
C7 C9 1.511(15) . ?
C7 C8 1.535(15) . ?
C7 C10 1.498(15) . ?
C80 H80 0.9500 . ?
C80 C81 1.407(14) . ?
C81 C82 1.369(14) . ?
C87 H87A 0.9800 . ?
C87 H87B 0.9800 . ?
C87 H87C 0.9800 . ?
C25 H25 0.9500 . ?
C5 H5 0.9500 . ?
C99 H99A 0.9800 . ?
C99 H99B 0.9800 . ?
C99 H99C 0.9800 . ?
C99 C98 1.449(18) . ?
C32 H32A 0.9800 . ?
C32 H32B 0.9800 . ?
C32 H32C 0.9800 . ?
C32 C29 1.508(15) . ?
C18 C20 1.524(17) . ?
C18 C15 1.547(15) . ?
C18 C21 1.510(18) . ?
C18 C19 1.484(18) . ?
C27 H27 0.9500 . ?
C9 H9A 0.9800 . ?
C9 H9B 0.9800 . ?
C9 H9C 0.9800 . ?
C38 H38 0.9500 . ?
C38 C37 1.388(15) . ?
C93 H93A 0.9800 . ?
C93 H93B 0.9800 . ?
C93 H93C 0.9800 . ?
C29 C30 1.538(16) . ?
C29 C31 1.536(16) . ?
C52 H52A 0.9800 . ?
C52 H52B 0.9800 . ?
C52 H52C 0.9800 . ?
C52 C51 1.489(16) . ?
C86 H86A 0.9800 . ?
C86 H86B 0.9800 . ?
C86 H86C 0.9800 . ?
C30 H30A 0.9800 . ?
C30 H30B 0.9800 . ?
C30 H30C 0.9800 . ?
C75 H75A 0.9800 . ?
C75 H75B 0.9800 . ?
C75 H75C 0.9800 . ?
C82 H82 0.9500 . ?
C51 C54 1.534(17) . ?
C51 C53 1.536(17) . ?
C97 H97A 0.9800 . ?
C97 H97B 0.9800 . ?
C97 H97C 0.9800 . ?
C97 C96 1.51(2) . ?
C37 C36 1.370(15) . ?
C37 C40 1.543(15) . ?
C76 H76A 0.9800 . ?
C76 H76B 0.9800 . ?
C76 H76C 0.9800 . ?
C36 H36 0.9500 . ?
N3 C94 1.08(2) . ?
C85 H85A 0.9800 . ?
C85 H85B 0.9800 . ?
C85 H85C 0.9800 . ?
C40 C41 1.50(2) . ?
C40 C43 1.47(2) . ?
C40 C42 1.50(2) . ?
C20 H20A 0.9800 . ?
C20 H20B 0.9800 . ?
C20 H20C 0.9800 . ?
C8 H8A 0.9800 . ?
C8 H8B 0.9800 . ?
C8 H8C 0.9800 . ?
C74 H74A 0.9800 . ?
C74 H74B 0.9800 . ?
C74 H74C 0.9800 . ?
C54 H54A 0.9800 . ?
C54 H54B 0.9800 . ?
C54 H54C 0.9800 . ?
C96 N4 1.189(19) . ?
C90 C91 1.45(2) . ?
C10 H10A 0.9800 . ?
C10 H10B 0.9800 . ?
C10 H10C 0.9800 . ?
C31 H31A 0.9800 . ?
C31 H31B 0.9800 . ?
C31 H31C 0.9800 . ?
C21 H21A 0.9800 . ?
C21 H21B 0.9800 . ?
C21 H21C 0.9800 . ?
N6 C100 1.14(2) . ?
C19 H19A 0.9800 . ?
C19 H19B 0.9800 . ?
C19 H19C 0.9800 . ?
C94 C95 1.56(3) . ?
C100 C101 1.45(3) . ?
C98 N5 1.125(17) . ?
C53 H53A 0.9800 . ?
C53 H53B 0.9800 . ?
C53 H53C 0.9800 . ?
C95 H95A 0.9800 . ?
C95 H95B 0.9800 . ?
C95 H95C 0.9800 . ?
C91 H91A 0.9800 . ?
C91 H91B 0.9800 . ?
C91 H91C 0.9800 . ?
C101 H10D 0.9800 . ?
C101 H10E 0.9800 . ?
C101 H10F 0.9800 . ?
C41 H41A 0.9800 . ?
C41 H41B 0.9800 . ?
C41 H41C 0.9800 . ?
C43 H43A 0.9800 . ?
C43 H43B 0.9800 . ?
C43 H43C 0.9800 . ?
C42 H42A 0.9800 . ?
C42 H42B 0.9800 . ?
C42 H42C 0.9800 . ?
C63 H63A 0.9800 . ?
C63 H63B 0.9800 . ?
C63 H63C 0.9800 . ?
C64 H64A 0.9800 . ?
C64 H64B 0.9800 . ?
C64 H64C 0.9800 . ?
C44 H44A 0.9900 . ?
C44 H44B 0.9900 . ?
C65 H65A 0.9800 . ?
C65 H65B 0.9800 . ?
C65 H65C 0.9800 . ?
C63A H63D 0.9800 . ?
C63A H63E 0.9800 . ?
C63A H63F 0.9800 . ?
C64A H64D 0.9800 . ?
C64A H64E 0.9800 . ?
C64A H64F 0.9800 . ?
C65A H65D 0.9800 . ?
C65A H65E 0.9800 . ?
C65A H65F 0.9800 . ?

loop_
_geom_torsion_atom_site_label_1
_geom_torsion_atom_site_label_2
_geom_torsion_atom_site_label_3
_geom_torsion_atom_site_label_4
_geom_torsion
_geom_torsion_site_symmetry_1
_geom_torsion_site_symmetry_2
_geom_torsion_site_symmetry_3
_geom_torsion_site_symmetry_4
_geom_torsion_publ_flag
Pb4 O5 C45 C50 -78.8(10) . . . . ?
Pb4 O5 C45 C46 101.9(10) . . . . ?
Pb6 O6 C34 C39 56.8(12) 2_666 . . . ?
Pb6 O6 C34 C39 -132.5(8) . . . . ?
Pb6 O6 C34 C35 -125.4(8) 2_666 . . . ?
Pb6 O6 C34 C35 45.3(12) . . . . ?
Pb6 O7 C23 C24 50.7(13) 2_666 . . . ?
Pb6 O7 C23 C28 -123.8(9) 2_666 . . . ?
Pb1 O8 C12 C17 -91.1(10) . . . . ?
Pb1 O8 C12 C13 85.3(11) . . . . ?
Pb5 O5 C45 C50 73.7(10) . . . . ?
Pb5 O5 C45 C46 -105.6(9) . . . . ?
Pb5 O8 C12 C17 99.8(8) . . . . ?
Pb5 O8 C12 C13 -83.9(9) . . . . ?
Pb5 O7 C23 C24 -105.0(8) . . . . ?
Pb5 O7 C23 C28 80.4(10) . . . . ?
Pb3 O2 C78 C83 54.3(12) . . . . ?
Pb3 O2 C78 C79 -123.2(8) . . . . ?
O6 C34 C39 C33 -7.0(15) . . . . ?
O6 C34 C39 C38 175.7(9) . . . . ?
O6 C34 C35 C36 -177.3(9) . . . . ?
O6 C34 C35 C44 1.7(14) . . . . ?
O8 C12 C17 C11 6.2(13) . . . . ?
O8 C12 C17 C16 -179.0(8) . . . . ?
O8 C12 C13 C22 -4.2(13) . . . . ?
O8 C12 C13 C14 179.5(8) . . . . ?
O2 C78 C79 C88 -0.1(12) . . . . ?
O2 C78 C79 C80 -174.7(8) . . . . ?
O7 C23 C24 C33 2.4(13) . . . . ?
O7 C23 C24 C25 175.8(9) . . . . ?
O7 C23 C28 C22 3.5(13) . . . . ?
O7 C23 C28 C27 -177.2(9) . . . . ?
C34 C39 C38 C37 0.8(15) . . . . ?
C34 C35 C36 C37 2.6(15) . . . . ?
C34 C35 C44 C50 136.4(9) . . . . ?
C56 C61 C60 C59 -5.4(15) . . . . ?
C56 C57 C66 C72 106.1(10) . . . . ?
C56 C57 C58 C59 -0.8(14) . . . . ?
C1 C6 C88 C79 -91.7(12) . . . . ?
C1 C6 C5 C4 2.8(15) . . . . ?
C1 C2 C3 C4 5.5(14) . . . . ?
C11 C17 C16 C15 171.8(9) . . . . ?
C11 C2 C3 C4 -174.4(9) . . . . ?
C33 C39 C38 C37 -176.8(9) . . . . ?
C33 C24 C25 C26 177.3(10) . . . . ?
C39 C34 C35 C36 0.6(14) . . . . ?
C39 C34 C35 C44 179.6(9) . . . . ?
C39 C33 C24 C23 69.3(12) . . . . ?
C39 C33 C24 C25 -103.8(11) . . . . ?
C39 C38 C37 C36 2.2(15) . . . . ?
C39 C38 C37 C40 -176.5(10) . . . . ?
C23 C24 C25 C26 4.2(16) . . . . ?
C23 C28 C27 C26 -1.5(15) . . . . ?
C55 C46 C45 O5 -10.5(15) . . . . ?
C55 C46 C45 C50 170.2(9) . . . . ?
C55 C61 C60 C59 173.8(9) . . . . ?
C12 C17 C16 C15 -3.0(14) . . . . ?
C12 C13 C14 C15 1.8(15) . . . . ?
C83 C78 C79 C88 -177.7(8) . . . . ?
C83 C78 C79 C80 7.6(12) . . . . ?
C6 C1 C2 C11 169.1(9) . . . . ?
C6 C1 C2 C3 -10.8(14) . . . . ?
C6 C1 O1 Pb2 65.8(10) . . . . ?
C6 C1 O1 Pb1 -73.1(10) . . . . ?
C6 C88 C79 C78 141.2(9) . . . . ?
C6 C88 C79 C80 -44.3(12) . . . . ?
C68 C67 C72 C66 -175.3(9) . . . . ?
C68 C67 C72 C71 4.1(14) . . . . ?
C68 C67 O3 Pb2 -98.8(9) . . . . ?
C68 C67 O3 Pb3 45.3(14) . . . . ?
C68 C69 C70 C73 177.6(10) . . . . ?
C68 C69 C70 C71 0.9(15) . . . . ?
C88 C6 C5 C4 -178.4(9) . . . . ?
C88 C79 C80 C81 -176.2(9) . . . . ?
C67 C68 C69 C70 2.7(16) . . . . ?
C67 C68 C77 C83 71.4(12) . . . . ?
C67 C72 C66 C57 -98.8(11) . . . . ?
C67 C72 C71 C70 -0.4(15) . . . . ?
C17 C11 C2 C1 -99.4(11) . . . . ?
C17 C11 C2 C3 80.4(10) . . . . ?
C17 C12 C13 C22 172.1(8) . . . . ?
C17 C12 C13 C14 -4.1(14) . . . . ?
C17 C16 C15 C14 0.8(15) . . . . ?
C17 C16 C15 C18 -177.5(9) . . . . ?
C2 C1 C6 C88 -172.0(9) . . . . ?
C2 C1 C6 C5 6.7(15) . . . . ?
C2 C1 O1 Pb2 -117.4(8) . . . . ?
C2 C1 O1 Pb1 103.6(8) . . . . ?
C2 C11 C17 C12 85.5(10) . . . . ?
C2 C11 C17 C16 -89.3(10) . . . . ?
C2 C3 C4 C7 -179.6(9) . . . . ?
C2 C3 C4 C5 3.6(14) . . . . ?
C47 C46 C45 O5 173.0(9) . . . . ?
C47 C46 C45 C50 -6.3(15) . . . . ?
C47 C48 C49 C50 -3.5(16) . . . . ?
C47 C48 C51 C52 4.6(16) . . . . ?
C47 C48 C51 C54 125.6(12) . . . . ?
C47 C48 C51 C53 -115.6(13) . . . . ?
C46 C55 C61 C56 83.1(10) . . . . ?
C46 C55 C61 C60 -96.1(10) . . . . ?
C46 C47 C48 C49 3.7(16) . . . . ?
C46 C47 C48 C51 -174.8(10) . . . . ?
C78 C83 C77 C68 -111.9(10) . . . . ?
C78 C83 C82 C81 2.5(14) . . . . ?
C78 C79 C80 C81 -1.6(14) . . . . ?
C69 C68 C67 C72 -5.2(14) . . . . ?
C69 C68 C67 O3 172.6(9) . . . . ?
C69 C68 C77 C83 -101.2(11) . . . . ?
C69 C70 C73 C75 51.0(13) . . . . ?
C69 C70 C73 C76 171.5(10) . . . . ?
C69 C70 C73 C74 -68.9(12) . . . . ?
C69 C70 C71 C72 -2.1(15) . . . . ?
C79 C80 C81 C84 173.9(9) . . . . ?
C79 C80 C81 C82 -4.1(14) . . . . ?
C22 C13 C14 C15 -174.5(9) . . . . ?
C22 C28 C27 C26 177.7(9) . . . . ?
C61 C56 C57 C66 172.4(9) . . . . ?
C61 C56 C57 C58 -5.6(14) . . . . ?
C61 C56 O4 Pb4 -92.7(12) . . . . ?
C61 C56 O4 Pb2 93.3(9) . . . . ?
C61 C55 C46 C47 77.7(11) . . . . ?
C61 C55 C46 C45 -98.7(11) . . . . ?
C57 C56 C61 C55 -170.5(8) . . . . ?
C57 C56 C61 C60 8.7(14) . . . . ?
C57 C56 O4 Pb4 89.6(12) . . . . ?
C57 C56 O4 Pb2 -84.3(9) . . . . ?
C35 C34 C39 C33 175.1(9) . . . . ?
C35 C34 C39 C38 -2.2(15) . . . . ?
C3 C4 C7 C9 -119.3(11) . . . . ?
C3 C4 C7 C8 2.1(14) . . . . ?
C3 C4 C7 C10 121.9(11) . . . . ?
C3 C4 C5 C6 -7.8(15) . . . . ?
C13 C12 C17 C11 -170.2(8) . . . . ?
C13 C12 C17 C16 4.6(13) . . . . ?
C13 C22 C28 C23 -99.4(11) . . . . ?
C13 C22 C28 C27 81.4(12) . . . . ?
C13 C14 C15 C16 -0.2(15) . . . . ?
C13 C14 C15 C18 178.1(10) . . . . ?
C72 C67 O3 Pb2 78.9(9) . . . . ?
C72 C67 O3 Pb3 -136.9(8) . . . . ?
C66 C57 C58 C59 -178.9(9) . . . . ?
C66 C72 C71 C70 179.0(9) . . . . ?
C24 C33 C39 C34 -112.0(11) . . . . ?
C24 C33 C39 C38 65.5(11) . . . . ?
C24 C23 C28 C22 -171.0(9) . . . . ?
C24 C23 C28 C27 8.2(14) . . . . ?
C48 C47 C46 C55 -175.4(10) . . . . ?
C48 C47 C46 C45 1.1(16) . . . . ?
C58 C57 C66 C72 -75.8(11) . . . . ?
C58 C59 C60 C61 -0.8(15) . . . . ?
C58 C59 C62 C63 59.2(15) . . . . ?
C58 C59 C62 C64 -56.2(13) . . . . ?
C58 C59 C62 C65 -170.8(12) . . . . ?
C58 C59 C62 C63A 112.0(15) . . . . ?
C58 C59 C62 C64A -6.4(17) . . . . ?
C58 C59 C62 C65A -136.1(14) . . . . ?
C60 C59 C58 C57 3.9(15) . . . . ?
C60 C59 C62 C63 -116.2(13) . . . . ?
C60 C59 C62 C64 128.4(12) . . . . ?
C60 C59 C62 C65 13.8(15) . . . . ?
C60 C59 C62 C63A -63.4(16) . . . . ?
C60 C59 C62 C64A 178.2(14) . . . . ?
C60 C59 C62 C65A 48.5(16) . . . . ?
C73 C70 C71 C72 -178.7(9) . . . . ?
C71 C72 C66 C57 81.9(11) . . . . ?
C71 C70 C73 C75 -132.5(10) . . . . ?
C71 C70 C73 C76 -12.0(15) . . . . ?
C71 C70 C73 C74 107.6(11) . . . . ?
C84 C81 C82 C83 -174.3(9) . . . . ?
C77 C83 C78 O2 -3.4(14) . . . . ?
C77 C83 C78 C79 174.1(8) . . . . ?
C77 C83 C82 C81 -179.7(8) . . . . ?
C77 C68 C67 C72 -177.9(9) . . . . ?
C77 C68 C67 O3 -0.1(14) . . . . ?
C77 C68 C69 C70 175.3(9) . . . . ?
C28 C23 C24 C33 177.1(9) . . . . ?
C28 C23 C24 C25 -9.5(14) . . . . ?
C28 C22 C13 C12 101.4(11) . . . . ?
C28 C22 C13 C14 -82.3(11) . . . . ?
C62 C59 C58 C57 -171.7(9) . . . . ?
C62 C59 C60 C61 174.8(9) . . . . ?
C49 C50 C45 O5 -172.8(9) . . . . ?
C49 C50 C45 C46 6.5(15) . . . . ?
C49 C50 C44 C35 88.1(11) . . . . ?
C49 C48 C51 C52 -173.9(10) . . . . ?
C49 C48 C51 C54 -52.9(14) . . . . ?
C49 C48 C51 C53 65.9(14) . . . . ?
C7 C4 C5 C6 175.4(9) . . . . ?
C80 C81 C82 C83 3.7(14) . . . . ?
C87 C84 C81 C80 58.6(13) . . . . ?
C87 C84 C81 C82 -123.5(11) . . . . ?
C25 C26 C27 C28 -3.7(15) . . . . ?
C25 C26 C29 C32 177.1(10) . . . . ?
C25 C26 C29 C30 56.8(13) . . . . ?
C25 C26 C29 C31 -63.4(13) . . . . ?
C5 C6 C88 C79 89.5(11) . . . . ?
C5 C4 C7 C9 57.4(13) . . . . ?
C5 C4 C7 C8 178.8(10) . . . . ?
C5 C4 C7 C10 -61.4(12) . . . . ?
C27 C26 C25 C24 2.3(16) . . . . ?
C27 C26 C29 C32 -5.4(15) . . . . ?
C27 C26 C29 C30 -125.6(11) . . . . ?
C27 C26 C29 C31 114.1(11) . . . . ?
C38 C37 C36 C35 -4.0(15) . . . . ?
C38 C37 C40 C41 -178.8(13) . . . . ?
C38 C37 C40 C43 -51.1(19) . . . . ?
C38 C37 C40 C42 67.3(17) . . . . ?
C29 C26 C25 C24 180.0(10) . . . . ?
C29 C26 C27 C28 178.7(10) . . . . ?
C86 C84 C81 C80 -179.7(9) . . . . ?
C86 C84 C81 C82 -1.8(14) . . . . ?
C82 C83 C78 O2 174.3(8) . . . . ?
C82 C83 C78 C79 -8.1(13) . . . . ?
C82 C83 C77 C68 70.2(11) . . . . ?
C51 C48 C49 C50 175.0(10) . . . . ?
C36 C35 C44 C50 -44.6(12) . . . . ?
C36 C37 C40 C41 2.5(18) . . . . ?
C36 C37 C40 C43 130.2(17) . . . . ?
C36 C37 C40 C42 -111.3(16) . . . . ?
C85 C84 C81 C80 -62.2(13) . . . . ?
C85 C84 C81 C82 115.7(11) . . . . ?
C40 C37 C36 C35 174.8(10) . . . . ?
C20 C18 C15 C16 173.8(11) . . . . ?
C20 C18 C15 C14 -4.4(16) . . . . ?
O3 C67 C72 C66 6.9(14) . . . . ?
O3 C67 C72 C71 -173.7(9) . . . . ?
C21 C18 C15 C16 52.3(15) . . . . ?
C21 C18 C15 C14 -125.9(12) . . . . ?
C19 C18 C15 C16 -65.8(14) . . . . ?
C19 C18 C15 C14 115.9(12) . . . . ?
O4 C56 C61 C55 11.9(13) . . . . ?
O4 C56 C61 C60 -168.9(8) . . . . ?
O4 C56 C57 C66 -9.9(13) . . . . ?
O4 C56 C57 C58 172.0(8) . . . . ?
C45 C50 C49 C48 -1.5(16) . . . . ?
C45 C50 C44 C35 -89.9(11) . . . . ?
C44 C50 C49 C48 -179.5(10) . . . . ?
C44 C50 C45 O5 5.2(14) . . . . ?
C44 C50 C45 C46 -175.4(9) . . . . ?
C44 C35 C36 C37 -176.4(9) . . . . ?
O1 C1 C6 C88 4.7(15) . . . . ?
O1 C1 C6 C5 -176.6(9) . . . . ?
O1 C1 C2 C11 -7.6(14) . . . . ?
O1 C1 C2 C3 172.6(8) . . . . ?

loop_
_smtbx_masks_void_nr
_smtbx_masks_void_average_x
_smtbx_masks_void_average_y
_smtbx_masks_void_average_z
_smtbx_masks_void_volume
_smtbx_masks_void_count_electrons
_smtbx_masks_void_content
1 -0.387 0.000 0.000 932.9 128.2 '6 CH3CN'
2 0.181 0.434 0.205 105.6 15.6 '0.75 CH3CN'
3 -0.181 0.566 0.795 105.6 0.0 '0.75 CH3CN'
